data_7715651
loop_
_publ_author_name
'Borys, Andryj M.'
'Vedani, Luca'
'Hevia, Eva'

_publ_section_title
;
 The coordination of alkali-metal nickelates to organic &#x3c0;-systems:
 synthetic, structural and spectroscopic insights.
;
_journal_issue 19
_journal_name_full 'Dalton transactions (Cambridge, England : 2003)'
_journal_page_first 8382
_journal_page_last 8390
_journal_paper_doi 10.1039/d4dt00889h
_journal_volume 53
_journal_year 2024
_chemical_absolute_configuration ad
_chemical_formula_moiety 'C52 H62 K2 Ni O8'
_chemical_formula_sum 'C52 H62 K2 Ni O8'
_chemical_formula_weight 951.92
_space_group_IT_number 29
_space_group_name_Hall 'P 2c -2ac'
_space_group_name_H-M_alt 'P c a 21'
_symmetry_cell_setting orthorhombic
_symmetry_Int_Tables_number 29
_symmetry_space_group_name_Hall 'P 2c -2ac'
_symmetry_space_group_name_H-M 'P c a 21'
_atom_sites_solution_hydrogens mixed
_atom_sites_solution_primary dual
_audit_creation_date 2023-11-22T17:11:13-00:00
_audit_update_record
;
2024-01-17 deposited with the CCDC.	2024-04-03 downloaded from the CCDC.
;
_cell_angle_alpha 90
_cell_angle_beta 90
_cell_angle_gamma 90
_cell_formula_units_Z 8
_cell_length_a 18.7188(3)
_cell_length_b 26.1144(5)
_cell_length_c 19.8447(3)
_cell_measurement_reflns_used 15202
_cell_measurement_temperature 173.00(10)
_cell_measurement_theta_max 73.756
_cell_measurement_theta_min 4.457
_cell_volume 9700.7(3)
_computing_cell_refinement 'CrysAlisPro 1.171.43.95a (Rigaku OD, 2023)'
_computing_data_collection 'CrysAlisPro system (CCD 42.101a 64-bit (release 31-08-2023))'
_computing_data_reduction 'CrysAlisPro 1.171.43.95a (Rigaku OD, 2023)'
_computing_molecular_graphics 'Olex2 1.3 (Dolomanov et al., 2009)'
_computing_publication_material 'Olex2 1.3 (Dolomanov et al., 2009)'
_computing_structure_refinement 'SHELXL 2018/3 (Sheldrick, 2015)'
_computing_structure_solution 'SHELXT 2018/2 (Sheldrick, 2018)'
_diffrn_ambient_environment N~2~
_diffrn_ambient_temperature 173.00(10)
_diffrn_detector 'Hybrid Pixel Array Detector'
_diffrn_detector_area_resol_mean 10
_diffrn_detector_type HyPix
_diffrn_measured_fraction_theta_full 0.984
_diffrn_measured_fraction_theta_max 0.977
_diffrn_measurement_details
;
        List of Runs (angles in degrees, time in seconds):
  # Type    Start    End  Width  t~exp~   \w     \q     \k     \f   Frames
        --------------------------------------------------------------------------
  1  \w   -120.00 -95.00   0.50    6.00    --  -49.99-128.00-107.00   50
  2  \w    -83.00 -14.00   0.50    6.00    --  -49.99 128.00 -32.00  138
  3  \w   -104.00 -79.00   0.50    6.00    --  -49.99-142.00  81.00   50
  4  \w     50.00  75.00   0.50    6.00    --   49.99-142.00  81.00   50
  5  \w     37.00  94.00   0.50    6.00    --   49.99-128.00-107.00  114
  6  \w    -78.00 -53.00   0.50   10.00    --  -90.00 128.00 -32.00   50
  7  \w   -140.00-115.00   0.50   10.00    --  -90.00-128.00-107.00   50
  8  \w    -68.00 -43.00   0.50   10.00    --  -90.00 142.00 137.00   50
  9  \w   -133.00-108.00   0.50   10.00    --  -90.00-142.00  81.00   50
 10  \w    104.00 129.00   0.50   10.00    --  111.50 142.00 137.00   50
 11  \w    111.00 136.00   0.50   10.00    --  111.50 128.00 -32.00   50
 12  \w     55.00  80.00   0.50   10.00    --  111.50-128.00-107.00   50
 13  \w    -86.00 -45.00   0.50    6.00    --  -49.99 -38.00  30.00   82
 14  \w     47.00 112.00   0.50    6.00    --   49.99  19.00   0.00  130
 15  \w     48.00 121.00   0.50    6.00    --   49.99  19.00  60.00  146
 16  \w   -154.00-127.00   0.50   10.00    --  -90.00 -73.00  16.66   54
 17  \w     42.00  68.00   0.50   10.00    --  111.50 -77.00-120.00   52
 18  \w     47.00  89.00   0.50   10.00    --  111.50 -77.00   0.00   84
 19  \w     99.00 158.00   0.50   10.00    --  111.50  61.00  30.00  118
 20  \w    129.00 176.00   0.50   10.00    --  111.50  77.00  30.00   94
 21  \w     85.00 118.00   0.50   10.00    --  111.50   0.00 120.00   66
 22  \w     92.00 120.00   0.50   10.00    --  111.50  77.00  30.00   56
 23  \w    110.00 169.00   0.50   10.00    --  111.50  30.00 150.00  118
 24  \w    140.00 171.00   0.50   10.00    --  111.50  45.00  90.00   62
 25  \w    128.00 177.00   0.50   10.00    --  111.50  15.00   0.00   98
 26  \w     94.00 147.00   0.50   10.00    --  111.50  77.00  60.00  106
 27  \w     98.00 178.00   0.50   10.00    --  111.50  61.00  60.00  160
 28  \w     41.00  67.00   0.50   10.00    --  111.50 -61.00-150.00   52
 29  \w    124.00 178.00   0.50   10.00    --  111.50  77.00   0.00  108
 30  \w    153.00 178.00   0.50   10.00    --  111.50  61.00  90.00   50
 31  \w     41.00  71.00   0.50   10.00    --  111.50 -61.00  90.00   60
 32  \w    104.00 129.00   0.50   10.00    --  111.50  61.00  90.00   50
 33  \w     59.00 108.00   0.50   10.00    --  111.50-125.00  90.00   98
 34  \w     92.00 160.00   0.50   10.00    --  111.50  77.00 -60.00  136
;
_diffrn_measurement_device 'four-circle diffractometer'
_diffrn_measurement_device_type 'XtaLAB Synergy, Dualflex, HyPix'
_diffrn_measurement_method '\w scans'
_diffrn_orient_matrix_type 'CrysAlisPro convention (1999,Acta A55,543-557)'
_diffrn_orient_matrix_UB_11 0.0755822
_diffrn_orient_matrix_UB_12 0.0199078
_diffrn_orient_matrix_UB_13 -0.0161983
_diffrn_orient_matrix_UB_21 0.0277881
_diffrn_orient_matrix_UB_22 -0.0555022
_diffrn_orient_matrix_UB_23 -0.002594
_diffrn_orient_matrix_UB_31 -0.0170575
_diffrn_orient_matrix_UB_32 -0.002331
_diffrn_orient_matrix_UB_33 -0.0758399
_diffrn_radiation_monochromator mirror
_diffrn_radiation_probe x-ray
_diffrn_radiation_type 'Cu K\a'
_diffrn_radiation_wavelength 1.54184
_diffrn_reflns_av_R_equivalents 0.0773
_diffrn_reflns_av_unetI/netI 0.1091
_diffrn_reflns_Laue_measured_fraction_full 0.984
_diffrn_reflns_Laue_measured_fraction_max 0.977
_diffrn_reflns_limit_h_max 22
_diffrn_reflns_limit_h_min -23
_diffrn_reflns_limit_k_max 32
_diffrn_reflns_limit_k_min -31
_diffrn_reflns_limit_l_max 20
_diffrn_reflns_limit_l_min -24
_diffrn_reflns_number 87034
_diffrn_reflns_point_group_measured_fraction_full 0.882
_diffrn_reflns_point_group_measured_fraction_max 0.872
_diffrn_reflns_theta_full 67.684
_diffrn_reflns_theta_max 74.49
_diffrn_reflns_theta_min 3.661
_diffrn_source 'micro-focus sealed X-ray tube'
_diffrn_source_type 'PhotonJet (Cu) X-ray Source'
_exptl_absorpt_coefficient_mu 2.532
_exptl_absorpt_correction_T_max 0.981
_exptl_absorpt_correction_T_min 0.957
_exptl_absorpt_correction_type analytical
_exptl_absorpt_process_details
;
        CrysAlisPro 1.171.43.95a (Rigaku Oxford Diffraction, 2023)
        Analytical numeric absorption correction using a multifaceted crystal
        model based on expressions derived by R.C. Clark & J.S. Reid.
        (Clark, R. C. & Reid, J. S. (1995). Acta Cryst. A51, 887-897)
        Empirical absorption correction using spherical harmonics,
        implemented in SCALE3 ABSPACK scaling algorithm.
;
_exptl_crystal_colour brown
_exptl_crystal_density_diffrn 1.304
_exptl_crystal_description plate
_exptl_crystal_F_000 4032
_exptl_crystal_size_max 0.173
_exptl_crystal_size_mid 0.114
_exptl_crystal_size_min 0.063
_refine_diff_density_max 0.337
_refine_diff_density_min -0.419
_refine_diff_density_rms 0.056
_refine_ls_abs_structure_details
;
 Flack x determined using 3931 quotients [(I+)-(I-)]/[(I+)+(I-)]
 (Parsons, Flack and Wagner, Acta Cryst. B69 (2013) 249-259).
;
_refine_ls_abs_structure_Flack 0.003(6)
_refine_ls_extinction_coef 0.000126(19)
_refine_ls_extinction_expression Fc^*^=kFc[1+0.001xFc^2^\l^3^/sin(2\q)]^-1/4^
_refine_ls_extinction_method 'SHELXL-2018/3 (Sheldrick 2018)'
_refine_ls_goodness_of_fit_ref 1.026
_refine_ls_hydrogen_treatment mixed
_refine_ls_matrix_type full
_refine_ls_number_parameters 1168
_refine_ls_number_reflns 17300
_refine_ls_number_restraints 7
_refine_ls_restrained_S_all 1.028
_refine_ls_R_factor_all 0.0855
_refine_ls_R_factor_gt 0.0486
_refine_ls_shift/su_max 0.001
_refine_ls_shift/su_mean 0
_refine_ls_structure_factor_coef Fsqd
_refine_ls_weighting_details 'w=1/[\s^2^(Fo^2^)+(0.0542P)^2^+3.2655P] where P=(Fo^2^+2Fc^2^)/3'
_refine_ls_weighting_scheme calc
_refine_ls_wR_factor_gt 0.1061
_refine_ls_wR_factor_ref 0.1253
_reflns_Friedel_coverage 0.731
_reflns_Friedel_fraction_full 0.774
_reflns_Friedel_fraction_max 0.76
_reflns_number_gt 12004
_reflns_number_total 17300
_reflns_threshold_expression 'I > 2\s(I)'
_cod_data_source_file d4dt00889h2.cif
_cod_data_source_block 23EH333_AMB-1249
_cod_depositor_comments 'Adding full bibliography for 7715639--7715655.cif.'
_cod_database_code 7715651
_shelx_estimated_absorpt_t_min 0.673
_shelx_estimated_absorpt_t_max 0.863
_oxdiff_exptl_absorpt_empirical_details
;
        Empirical correction (ABSPACK) includes:
        - Absorption correction using spherical harmonics
        - Frame scaling
;
_oxdiff_exptl_absorpt_empirical_full_max 1.32
_oxdiff_exptl_absorpt_empirical_full_min 0.768
_shelx_shelxl_version_number 2018/3
_olex2_refinement_description
;
        1. Fixed Uiso
 At 1.2 times of:
  All C(H) groups, All C(H,H) groups
 At 1.5 times of:
  All C(H,H,H) groups
        2. Uiso/Uaniso restraints and constraints
        Uanis(C88) \\sim Ueq: with sigma of 0.01 and sigma for terminal atoms of 0.01
        3.a Ternary CH refined with riding coordinates:
 C100(H100)
        3.b Secondary CH2 refined with riding coordinates:
 C78(H78A,H78B), C26(H26A,H26B), C27(H27A,H27B), C79(H79A,H79B), C31(H31A,
 H31B), C30(H30B,H30A), C34(H34A,H34B), C86(H86A,H86B), C83(H83A,H83B),
 C87(H87A,H87B), C39(H39B,H39A), C35(H35A,H35B), C82(H82A,H82B), C91(H91A,H91B),
  C38(H38B,H38A), C90(H90A,H90B)
        3.c Aromatic/amide H refined with riding coordinates:
 C45(H45), C68(H68), C43(H43), C94(H94), C5(H5), C69(H69), C42(H42), C46(H46),
 C16(H16), C97(H97), C66(H66), C50(H50), C62(H62), C63(H63), C56(H56), C44(H44),
  C13(H13), C52(H52), C98(H98), C60(H60), C96(H96), C51(H51), C103(H103),
 C95(H95), C17(H17), C14(H14), C59(H59), C57(H57), C8(H8), C7(H7), C65(H65),
 C49(H49), C4(H4), C48(H48), C10(H10), C101(H101), C104(H104), C11(H11),
 C102(H102)
        3.d Idealised Me refined as rotating group:
 C25(H25A,H25B,H25C), C28(H28C,H28A,H28B), C40(H40A,H40B,H40C), C80(H80A,H80B,
 H80C), C77(H77A,H77B,H77C), C29(H29A,H29B,H29C), C92(H92A,H92B,H92C), C81(H81A,
 H81B,H81C), C32(H32A,H32B,H32C), C33(H33A,H33B,H33C), C36(H36A,H36B,H36C),
 C85(H85A,H85B,H85C), C84(H84A,H84B,H84C), C89(H89A,H89B,H89C), C37(H37A,H37B,
 H37C), C88(H88A,H88B,H88C)
;

loop_
_symmetry_equiv_pos_as_xyz
'x, y, z'
'-x, -y, z+1/2'
'x+1/2, -y, z'
'-x+1/2, y, z+1/2'

loop_
_atom_site_label
_atom_site_type_symbol
_atom_site_fract_x
_atom_site_fract_y
_atom_site_fract_z
_atom_site_U_iso_or_equiv
_atom_site_adp_type
_atom_site_occupancy
_atom_site_site_symmetry_order
_atom_site_calc_flag
_atom_site_refinement_flags_posn
_atom_site_refinement_flags_adp
_atom_site_refinement_flags_occupancy
_atom_site_disorder_assembly
_atom_site_disorder_group
Ni1 Ni 0.37523(4) 0.37675(3) 0.50482(5) 0.0358(2) Uani 1 1 d . . . . .
Ni2 Ni 0.36909(5) 0.87958(4) 0.53058(5) 0.0408(3) Uani 1 1 d . . . . .
K1 K 0.49017(6) 0.30327(5) 0.55743(7) 0.0442(3) Uani 1 1 d . . . . .
K3 K 0.48897(6) 0.80261(5) 0.56836(7) 0.0465(3) Uani 1 1 d . . . . .
K2 K 0.30546(7) 0.46357(5) 0.43080(8) 0.0539(4) Uani 1 1 d . . . . .
K4 K 0.30190(8) 0.96044(7) 0.42372(11) 0.0810(6) Uani 1 1 d . . . . .
O1 O 0.5372(2) 0.21069(16) 0.6140(2) 0.0502(10) Uani 1 1 d . . . . .
O8 O 0.2782(2) 0.55090(16) 0.3630(2) 0.0534(11) Uani 1 1 d . . . . .
O10 O 0.5195(2) 0.79245(17) 0.7052(2) 0.0564(11) Uani 1 1 d . . . . .
O2 O 0.5122(2) 0.29681(16) 0.6953(2) 0.0498(10) Uani 1 1 d . . . . .
O9 O 0.5327(2) 0.70702(16) 0.6182(2) 0.0529(10) Uani 1 1 d . . . . .
O3 O 0.5887(2) 0.26614(18) 0.4662(2) 0.0571(11) Uani 1 1 d . . . . .
O4 O 0.62805(19) 0.34039(17) 0.5660(2) 0.0549(11) Uani 1 1 d . . . . .
O11 O 0.5803(2) 0.7660(2) 0.4690(2) 0.0623(12) Uani 1 1 d . . . . .
O13 O 0.1549(2) 0.94297(19) 0.4214(3) 0.0667(13) Uani 1 1 d . . . . .
O16 O 0.2799(3) 1.0483(2) 0.3530(3) 0.0748(15) Uani 1 1 d . . . . .
O5 O 0.1641(2) 0.4379(2) 0.3989(3) 0.0716(14) Uani 1 1 d . . . . .
O12 O 0.6290(2) 0.8355(2) 0.5702(3) 0.0751(15) Uani 1 1 d . . . . .
O7 O 0.3059(3) 0.4597(2) 0.2918(3) 0.0668(13) Uani 1 1 d . . . . .
O6 O 0.2026(3) 0.4819(3) 0.5214(3) 0.0778(16) Uani 1 1 d . . . . .
C15 C 0.3091(3) 0.2381(3) 0.6931(3) 0.0467(15) Uani 1 1 d . . . . .
C76 C 0.3466(3) 0.7062(2) 0.5908(3) 0.0375(13) Uani 1 1 d . . . . .
C75 C 0.3720(2) 0.6642(2) 0.5511(3) 0.0368(13) Uani 1 1 d . . . . .
C45 C 0.5181(3) 0.4571(2) 0.3749(3) 0.0421(14) Uani 1 1 d . . . . .
H45 H 0.533754 0.491539 0.371021 0.051 Uiso 1 1 calc R U . . .
C23 C 0.3319(3) 0.2260(2) 0.6259(3) 0.0436(14) Uani 1 1 d . . . . .
C71 C 0.3274(2) 0.7536(2) 0.5597(3) 0.0369(12) Uani 1 1 d . . . . .
C24 C 0.3226(2) 0.2618(2) 0.5733(3) 0.0371(13) Uani 1 1 d . . . . .
C54 C 0.2827(3) 0.8460(2) 0.4942(4) 0.0487(16) Uani 1 1 d . . . . .
C74 C 0.3772(3) 0.6692(2) 0.4795(3) 0.0402(14) Uani 1 1 d . . . . .
C2 C 0.3001(3) 0.3325(3) 0.4644(3) 0.0467(15) Uani 1 1 d . . . . .
C68 C 0.3118(3) 0.7416(3) 0.6987(3) 0.0495(15) Uani 1 1 d . . . . .
H68 H 0.305085 0.737845 0.74591 0.059 Uiso 1 1 calc R U . . .
C58 C 0.3519(3) 0.7184(3) 0.3760(3) 0.0472(15) Uani 1 1 d . . . . .
C43 C 0.5167(3) 0.3713(2) 0.3355(3) 0.0476(14) Uani 1 1 d . . . . .
H43 H 0.532758 0.345761 0.304908 0.057 Uiso 1 1 calc R U . . .
C67 C 0.3391(3) 0.6999(3) 0.6614(3) 0.0438(14) Uani 1 1 d . . . . .
C41 C 0.4440(3) 0.3928(2) 0.4350(3) 0.0366(12) Uani 1 1 d . . . . .
C19 C 0.3398(3) 0.2478(2) 0.5048(3) 0.0381(12) Uani 1 1 d . . . . .
C72 C 0.3293(3) 0.7571(2) 0.4870(3) 0.0385(13) Uani 1 1 d . . . . .
C94 C 0.4546(3) 0.8637(2) 0.4075(3) 0.0443(14) Uani 1 1 d . . . . .
H94 H 0.437827 0.829448 0.409826 0.053 Uiso 1 1 calc R U . . .
C5 C 0.3621(3) 0.2151(3) 0.3719(3) 0.0521(16) Uani 1 1 d . . . . .
H5 H 0.368696 0.204516 0.326531 0.062 Uiso 1 1 calc R U . . .
C69 C 0.2948(3) 0.7868(3) 0.6695(3) 0.0497(15) Uani 1 1 d . . . . .
H69 H 0.277482 0.81381 0.697017 0.06 Uiso 1 1 calc R U . . .
C61 C 0.4028(3) 0.6281(2) 0.4406(3) 0.0474(15) Uani 1 1 d . . . . .
C73 C 0.3528(3) 0.7155(2) 0.4480(3) 0.0389(13) Uani 1 1 d . . . . .
C20 C 0.3677(3) 0.1977(2) 0.4910(3) 0.0397(13) Uani 1 1 d . . . . .
C42 C 0.4692(3) 0.3584(2) 0.3860(3) 0.0436(13) Uani 1 1 d . . . . .
H42 H 0.452524 0.324103 0.387829 0.052 Uiso 1 1 calc R U . . .
C46 C 0.4721(3) 0.4429(2) 0.4267(3) 0.0398(13) Uani 1 1 d . . . . .
H46 H 0.458756 0.468302 0.458583 0.048 Uiso 1 1 calc R U . . .
C47 C 0.4103(3) 0.4162(2) 0.5805(3) 0.0411(13) Uani 1 1 d . . . . .
C64 C 0.3899(3) 0.6173(2) 0.5817(3) 0.0466(15) Uani 1 1 d . . . . .
C21 C 0.3806(3) 0.1631(2) 0.5461(3) 0.0446(15) Uani 1 1 d . . . . .
C16 C 0.2767(3) 0.2856(3) 0.7034(3) 0.0549(17) Uani 1 1 d . . . . .
H16 H 0.260274 0.294093 0.747349 0.066 Uiso 1 1 calc R U . . .
C97 C 0.5048(3) 0.9625(2) 0.3947(3) 0.0524(16) Uani 1 1 d . . . . .
H97 H 0.520754 0.996874 0.39055 0.063 Uiso 1 1 calc R U . . .
C18 C 0.2908(3) 0.3098(2) 0.5866(3) 0.0412(14) Uani 1 1 d . . . . .
O15 O 0.2999(3) 0.9523(2) 0.2868(3) 0.0864(17) Uani 1 1 d . . . . .
C70 C 0.3020(3) 0.7954(2) 0.5987(3) 0.0421(14) Uani 1 1 d . . . . .
C66 C 0.3567(3) 0.6521(3) 0.6910(3) 0.0506(16) Uani 1 1 d . . . . .
H66 H 0.351154 0.647787 0.738286 0.061 Uiso 1 1 calc R U . . .
C50 C 0.4629(4) 0.4745(3) 0.6934(3) 0.0597(18) Uani 1 1 d . . . . .
H50 H 0.480302 0.493324 0.731006 0.072 Uiso 1 1 calc R U . . .
C78 C 0.5613(3) 0.7079(3) 0.6838(3) 0.0548(16) Uani 1 1 d . . . . .
H78A H 0.610882 0.721129 0.682516 0.066 Uiso 1 1 calc R U . . .
H78B H 0.562484 0.672761 0.702456 0.066 Uiso 1 1 calc R U . . .
C62 C 0.4220(3) 0.5826(2) 0.4736(4) 0.0515(16) Uani 1 1 d . . . . .
H62 H 0.440258 0.554984 0.447546 0.062 Uiso 1 1 calc R U . . .
C55 C 0.3022(3) 0.8023(3) 0.4556(3) 0.0475(15) Uani 1 1 d . . . . .
C6 C 0.3803(3) 0.1813(2) 0.4242(3) 0.0501(15) Uani 1 1 d . . . . .
C63 C 0.4155(3) 0.5765(2) 0.5417(4) 0.0532(16) Uani 1 1 d . . . . .
H63 H 0.428128 0.544848 0.562169 0.064 Uiso 1 1 calc R U . . .
C56 C 0.2968(3) 0.8014(3) 0.3845(3) 0.0542(17) Uani 1 1 d . . . . .
H56 H 0.274788 0.829517 0.362327 0.065 Uiso 1 1 calc R U . . .
C44 C 0.5408(3) 0.4207(2) 0.3292(3) 0.0457(14) Uani 1 1 d . . . . .
H44 H 0.572578 0.429751 0.293845 0.055 Uiso 1 1 calc R U . . .
C13 C 0.3513(4) 0.1560(3) 0.7320(4) 0.063(2) Uani 1 1 d . . . . .
H13 H 0.358662 0.132758 0.768101 0.076 Uiso 1 1 calc R U . . .
C52 C 0.3660(3) 0.4366(2) 0.6315(3) 0.0514(15) Uani 1 1 d . . . . .
H52 H 0.316058 0.430657 0.628308 0.062 Uiso 1 1 calc R U . . .
C98 C 0.4607(3) 0.9485(2) 0.4484(3) 0.0479(14) Uani 1 1 d . . . . .
H98 H 0.449319 0.973902 0.480885 0.057 Uiso 1 1 calc R U . . .
C9 C 0.4095(3) 0.1138(2) 0.5329(4) 0.0539(16) Uani 1 1 d . . . . .
C60 C 0.4051(3) 0.6333(3) 0.3693(4) 0.0578(18) Uani 1 1 d . . . . .
H60 H 0.42449 0.606408 0.342808 0.069 Uiso 1 1 calc R U . . .
C93 C 0.4318(3) 0.8988(2) 0.4576(3) 0.0413(13) Uani 1 1 d . . . . .
C22 C 0.3629(3) 0.1772(2) 0.6128(3) 0.0440(14) Uani 1 1 d . . . . .
C96 C 0.5253(3) 0.9266(3) 0.3479(3) 0.0549(16) Uani 1 1 d . . . . .
H96 H 0.555824 0.935748 0.311646 0.066 Uiso 1 1 calc R U . . .
C51 C 0.3909(4) 0.4650(3) 0.6860(4) 0.0623(19) Uani 1 1 d . . . . .
H51 H 0.358053 0.477842 0.718309 0.075 Uiso 1 1 calc R U . . .
C3 C 0.3252(3) 0.2819(2) 0.4512(3) 0.0429(14) Uani 1 1 d . . . . .
C1 C 0.2829(3) 0.3468(2) 0.5345(4) 0.0468(15) Uani 1 1 d . . . . .
C26 C 0.5614(3) 0.2135(2) 0.6814(3) 0.0513(15) Uani 1 1 d . . . . .
H26A H 0.609941 0.228458 0.682769 0.062 Uiso 1 1 calc R U . . .
H26B H 0.563491 0.178734 0.701168 0.062 Uiso 1 1 calc R U . . .
C103 C 0.4089(5) 0.9559(3) 0.7165(4) 0.068(2) Uani 1 1 d . . . . .
H103 H 0.380031 0.966769 0.75325 0.082 Uiso 1 1 calc R U . . .
C99 C 0.4163(3) 0.9113(2) 0.6069(3) 0.0460(14) Uani 1 1 d . . . . .
C95 C 0.5005(3) 0.8771(3) 0.3546(3) 0.0529(16) Uani 1 1 d . . . . .
H95 H 0.514831 0.85179 0.322972 0.063 Uiso 1 1 calc R U . . .
C53 C 0.2846(3) 0.8428(2) 0.5678(4) 0.0477(15) Uani 1 1 d . . . . .
O14 O 0.2196(3) 0.9955(3) 0.5262(4) 0.110(2) Uani 1 1 d . . . . .
C17 C 0.2677(3) 0.3203(3) 0.6527(3) 0.0536(16) Uani 1 1 d . . . . .
H17 H 0.245374 0.352176 0.662185 0.064 Uiso 1 1 calc R U . . .
C25 C 0.5757(4) 0.1735(3) 0.5766(4) 0.0606(17) Uani 1 1 d . . . . .
H25A H 0.556537 0.171773 0.530673 0.091 Uiso 1 1 calc R U . . .
H25B H 0.570697 0.139975 0.598304 0.091 Uiso 1 1 calc R U . . .
H25C H 0.626253 0.183036 0.574935 0.091 Uiso 1 1 calc R U . . .
C14 C 0.3199(3) 0.2016(3) 0.7447(4) 0.0602(18) Uani 1 1 d . . . . .
H14 H 0.304732 0.209192 0.789242 0.072 Uiso 1 1 calc R U . . .
C28 C 0.4639(3) 0.3296(3) 0.7301(3) 0.0527(15) Uani 1 1 d . . . . .
H28C H 0.46629 0.364116 0.710784 0.079 Uiso 1 1 calc R U . . .
H28A H 0.476923 0.331034 0.777921 0.079 Uiso 1 1 calc R U . . .
H28B H 0.415131 0.316336 0.725655 0.079 Uiso 1 1 calc R U . . .
C59 C 0.3797(3) 0.6765(3) 0.3383(4) 0.0572(17) Uani 1 1 d . . . . .
H59 H 0.380708 0.678588 0.290527 0.069 Uiso 1 1 calc R U . . .
C57 C 0.3218(3) 0.7617(3) 0.3464(3) 0.0517(16) Uani 1 1 d . . . . .
H57 H 0.31869 0.763665 0.298717 0.062 Uiso 1 1 calc R U . . .
C8 C 0.4232(3) 0.0992(3) 0.4653(4) 0.0607(19) Uani 1 1 d . . . . .
H8 H 0.442566 0.066304 0.456382 0.073 Uiso 1 1 calc R U . . .
C7 C 0.4092(4) 0.1313(3) 0.4128(4) 0.065(2) Uani 1 1 d . . . . .
H7 H 0.418789 0.120408 0.368024 0.078 Uiso 1 1 calc R U . . .
C40 C 0.2348(4) 0.5889(3) 0.3933(4) 0.071(2) Uani 1 1 d . . . . .
H40A H 0.184811 0.577744 0.392519 0.106 Uiso 1 1 calc R U . . .
H40B H 0.23956 0.621063 0.3683 0.106 Uiso 1 1 calc R U . . .
H40C H 0.249996 0.594105 0.440049 0.106 Uiso 1 1 calc R U . . .
C65 C 0.3817(3) 0.6120(3) 0.6530(3) 0.0535(16) Uani 1 1 d . . . . .
H65 H 0.393594 0.58053 0.674191 0.064 Uiso 1 1 calc R U . . .
C27 C 0.5107(3) 0.2463(2) 0.7213(3) 0.0461(13) Uani 1 1 d . . . . .
H27A H 0.461717 0.232276 0.718081 0.055 Uiso 1 1 calc R U . . .
H27B H 0.525008 0.246547 0.769285 0.055 Uiso 1 1 calc R U . . .
C49 C 0.5089(4) 0.4562(3) 0.6453(3) 0.0543(16) Uani 1 1 d . . . . .
H49 H 0.558725 0.462487 0.649499 0.065 Uiso 1 1 calc R U . . .
C12 C 0.3735(3) 0.1421(3) 0.6671(4) 0.0551(17) Uani 1 1 d . . . . .
C4 C 0.3349(3) 0.2633(3) 0.3844(3) 0.0517(16) Uani 1 1 d . . . . .
H4 H 0.322416 0.284579 0.347431 0.062 Uiso 1 1 calc R U . . .
C80 C 0.4775(4) 0.8258(3) 0.7465(3) 0.0624(18) Uani 1 1 d . . . . .
H80A H 0.480427 0.860782 0.729023 0.094 Uiso 1 1 calc R U . . .
H80B H 0.495681 0.824936 0.792828 0.094 Uiso 1 1 calc R U . . .
H80C H 0.42762 0.814358 0.746053 0.094 Uiso 1 1 calc R U . . .
C48 C 0.4836(3) 0.4288(2) 0.5907(3) 0.0415(13) Uani 1 1 d . . . . .
H48 H 0.517209 0.417691 0.557976 0.05 Uiso 1 1 calc R U . . .
C10 C 0.4217(4) 0.0800(3) 0.5867(4) 0.065(2) Uani 1 1 d . . . . .
H10 H 0.441659 0.047173 0.578352 0.078 Uiso 1 1 calc R U . . .
C77 C 0.5664(4) 0.6702(3) 0.5764(4) 0.0635(19) Uani 1 1 d . . . . .
H77A H 0.544534 0.670861 0.531556 0.095 Uiso 1 1 calc R U . . .
H77B H 0.560582 0.636045 0.59617 0.095 Uiso 1 1 calc R U . . .
H77C H 0.617398 0.678194 0.572621 0.095 Uiso 1 1 calc R U . . .
C79 C 0.5168(3) 0.7412(2) 0.7276(3) 0.0504(15) Uani 1 1 d . . . . .
H79A H 0.466719 0.729038 0.726825 0.061 Uiso 1 1 calc R U . . .
H79B H 0.534286 0.739251 0.774581 0.061 Uiso 1 1 calc R U . . .
C29 C 0.5720(4) 0.2412(3) 0.4036(4) 0.070(2) Uani 1 1 d . . . . .
H29A H 0.530307 0.218985 0.409824 0.105 Uiso 1 1 calc R U . . .
H29B H 0.612907 0.220547 0.389123 0.105 Uiso 1 1 calc R U . . .
H29C H 0.561357 0.267047 0.369263 0.105 Uiso 1 1 calc R U . . .
C101 C 0.5201(4) 0.9521(3) 0.6617(4) 0.0614(18) Uani 1 1 d . . . . .
H101 H 0.569542 0.960183 0.659819 0.074 Uiso 1 1 calc R U . . .
C31 C 0.6768(3) 0.3112(3) 0.5265(4) 0.0578(17) Uani 1 1 d . . . . .
H31A H 0.687166 0.278416 0.549634 0.069 Uiso 1 1 calc R U . . .
H31B H 0.722197 0.330232 0.521702 0.069 Uiso 1 1 calc R U . . .
C30 C 0.6468(3) 0.3007(3) 0.4594(3) 0.0570(17) Uani 1 1 d . . . . .
H30B H 0.630137 0.332987 0.438496 0.068 Uiso 1 1 calc R U . . .
H30A H 0.683914 0.285562 0.429952 0.068 Uiso 1 1 calc R U . . .
C104 C 0.3780(4) 0.9281(3) 0.6638(3) 0.0587(17) Uani 1 1 d . . . . .
H104 H 0.328575 0.920176 0.666528 0.07 Uiso 1 1 calc R U . . .
C11 C 0.4049(4) 0.0943(3) 0.6511(4) 0.065(2) Uani 1 1 d . . . . .
H11 H 0.414673 0.071039 0.686697 0.078 Uiso 1 1 calc R U . . .
C102 C 0.4804(4) 0.9677(3) 0.7159(4) 0.067(2) Uani 1 1 d . . . . .
H102 H 0.50168 0.986182 0.751974 0.08 Uiso 1 1 calc R U . . .
C100 C 0.4890(3) 0.9244(2) 0.6089(3) 0.0489(15) Uani 1 1 d . . . . .
H100 H 0.499257 0.943811 0.566582 0.059 Uiso 1 1 calc R U . . .
C92 C 0.2389(4) 1.0876(3) 0.3848(5) 0.087(3) Uani 1 1 d . . . . .
H92A H 0.18884 1.076771 0.387735 0.131 Uiso 1 1 calc R U . . .
H92B H 0.242124 1.119141 0.358266 0.131 Uiso 1 1 calc R U . . .
H92C H 0.257517 1.093781 0.430229 0.131 Uiso 1 1 calc R U . . .
C34 C 0.1248(4) 0.4294(4) 0.4578(5) 0.088(3) Uani 1 1 d . . . . .
H34A H 0.143632 0.398836 0.481404 0.106 Uiso 1 1 calc R U . . .
H34B H 0.07415 0.422861 0.446229 0.106 Uiso 1 1 calc R U . . .
C86 C 0.1250(4) 0.9465(4) 0.4870(4) 0.082(2) Uani 1 1 d . . . . .
H86A H 0.14196 0.917496 0.514885 0.098 Uiso 1 1 calc R U . . .
H86B H 0.072291 0.944567 0.484138 0.098 Uiso 1 1 calc R U . . .
C81 C 0.5592(4) 0.7423(3) 0.4085(4) 0.075(2) Uani 1 1 d . . . . .
H81A H 0.517123 0.720893 0.416751 0.112 Uiso 1 1 calc R U . . .
H81B H 0.598298 0.721012 0.391445 0.112 Uiso 1 1 calc R U . . .
H81C H 0.5474 0.768649 0.375058 0.112 Uiso 1 1 calc R U . . .
C32 C 0.6560(4) 0.3504(3) 0.6315(4) 0.0672(19) Uani 1 1 d . . . . .
H32A H 0.619872 0.36799 0.658633 0.101 Uiso 1 1 calc R U . . .
H32B H 0.6986 0.372 0.627637 0.101 Uiso 1 1 calc R U . . .
H32C H 0.668851 0.317932 0.653201 0.101 Uiso 1 1 calc R U . . .
C33 C 0.1503(5) 0.4000(4) 0.3485(5) 0.098(3) Uani 1 1 d . . . . .
H33A H 0.181813 0.40579 0.30976 0.147 Uiso 1 1 calc R U . . .
H33B H 0.100375 0.40245 0.333904 0.147 Uiso 1 1 calc R U . . .
H33C H 0.15925 0.365904 0.367165 0.147 Uiso 1 1 calc R U . . .
C83 C 0.6739(4) 0.8077(4) 0.5281(4) 0.079(2) Uani 1 1 d . . . . .
H83A H 0.686835 0.775171 0.550792 0.095 Uiso 1 1 calc R U . . .
H83B H 0.71847 0.827357 0.521021 0.095 Uiso 1 1 calc R U . . .
C36 C 0.2129(6) 0.5241(5) 0.5653(5) 0.102(3) Uani 1 1 d . . . . .
H36A H 0.191779 0.554909 0.54532 0.153 Uiso 1 1 calc R U . . .
H36B H 0.264118 0.529548 0.572404 0.153 Uiso 1 1 calc R U . . .
H36C H 0.189789 0.517028 0.608683 0.153 Uiso 1 1 calc R U . . .
C87 C 0.1460(5) 0.9944(5) 0.5178(5) 0.104(3) Uani 1 1 d . . . . .
H87A H 0.130942 1.023372 0.48888 0.125 Uiso 1 1 calc R U . . .
H87B H 0.122207 0.998136 0.562106 0.125 Uiso 1 1 calc R U . . .
C39 C 0.2628(6) 0.5450(4) 0.2949(4) 0.095(3) Uani 1 1 d . . . . .
H39B H 0.265743 0.578566 0.271902 0.114 Uiso 1 1 calc R U . . .
H39A H 0.213689 0.531608 0.289425 0.114 Uiso 1 1 calc R U . . .
C35 C 0.1299(4) 0.4750(5) 0.5027(5) 0.100(4) Uani 1 1 d . . . . .
H35A H 0.112249 0.505791 0.478856 0.12 Uiso 1 1 calc R U . . .
H35B H 0.100272 0.469768 0.543429 0.12 Uiso 1 1 calc R U . . .
C85 C 0.1284(5) 0.9004(4) 0.3847(5) 0.100(3) Uani 1 1 d . . . . .
H85A H 0.154784 0.897198 0.342224 0.149 Uiso 1 1 calc R U . . .
H85B H 0.077579 0.905547 0.375075 0.149 Uiso 1 1 calc R U . . .
H85C H 0.134634 0.8692 0.411396 0.149 Uiso 1 1 calc R U . . .
C82 C 0.6423(4) 0.7960(4) 0.4629(4) 0.078(2) Uani 1 1 d . . . . .
H82A H 0.63026 0.828389 0.439577 0.094 Uiso 1 1 calc R U . . .
H82B H 0.677694 0.777502 0.434888 0.094 Uiso 1 1 calc R U . . .
C84 C 0.6596(4) 0.8458(4) 0.6345(4) 0.077(2) Uani 1 1 d . . . . .
H84A H 0.626027 0.866047 0.661507 0.116 Uiso 1 1 calc R U . . .
H84B H 0.704119 0.865106 0.628708 0.116 Uiso 1 1 calc R U . . .
H84C H 0.669759 0.813472 0.657624 0.116 Uiso 1 1 calc R U . . .
C91 C 0.2551(7) 1.0383(4) 0.2885(6) 0.119(4) Uani 1 1 d . . . . .
H91A H 0.253982 1.070463 0.262136 0.143 Uiso 1 1 calc R U . . .
H91B H 0.205898 1.02459 0.290888 0.143 Uiso 1 1 calc R U . . .
C89 C 0.3417(5) 0.9142(4) 0.2528(5) 0.104(3) Uani 1 1 d . . . . .
H89A H 0.392466 0.922946 0.256219 0.156 Uiso 1 1 calc R U . . .
H89B H 0.327797 0.912801 0.205189 0.156 Uiso 1 1 calc R U . . .
H89C H 0.333393 0.880675 0.273659 0.156 Uiso 1 1 calc R U . . .
C38 C 0.3152(6) 0.5086(4) 0.2642(4) 0.094(3) Uani 1 1 d . . . . .
H38B H 0.30789 0.507174 0.214791 0.113 Uiso 1 1 calc R U . . .
H38A H 0.36445 0.520612 0.272863 0.113 Uiso 1 1 calc R U . . .
C37 C 0.3513(5) 0.4230(4) 0.2611(5) 0.095(3) Uani 1 1 d . . . . .
H37A H 0.401284 0.432135 0.269453 0.142 Uiso 1 1 calc R U . . .
H37B H 0.342437 0.422302 0.212403 0.142 Uiso 1 1 calc R U . . .
H37C H 0.341529 0.389069 0.280152 0.142 Uiso 1 1 calc R U . . .
C90 C 0.3020(7) 1.0009(5) 0.2549(5) 0.121(4) Uani 1 1 d . . . . .
H90A H 0.287064 0.997156 0.207329 0.145 Uiso 1 1 calc R U . . .
H90B H 0.351713 1.013869 0.255341 0.145 Uiso 1 1 calc R U . . .
C88 C 0.2451(9) 1.0309(7) 0.5684(7) 0.175(6) Uani 1 1 d . U . . .
H88A H 0.229773 1.064928 0.553381 0.262 Uiso 1 1 calc R U . . .
H88B H 0.297416 1.029332 0.568811 0.262 Uiso 1 1 calc R U . . .
H88C H 0.226849 1.024466 0.613884 0.262 Uiso 1 1 calc R U . . .
H1 H 0.257(3) 0.377(2) 0.541(3) 0.043(15) Uiso 1 1 d . . . . .
H54 H 0.245(3) 0.872(2) 0.474(3) 0.050(17) Uiso 1 1 d . . . . .
H2 H 0.275(3) 0.351(2) 0.429(3) 0.051(17) Uiso 1 1 d . . . . .
H53 H 0.254(3) 0.868(2) 0.595(3) 0.052(17) Uiso 1 1 d . . . . .

loop_
_atom_site_aniso_label
_atom_site_aniso_U_11
_atom_site_aniso_U_22
_atom_site_aniso_U_33
_atom_site_aniso_U_23
_atom_site_aniso_U_13
_atom_site_aniso_U_12
Ni1 0.0329(4) 0.0331(5) 0.0413(6) 0.0057(4) -0.0016(4) 0.0026(4)
Ni2 0.0366(5) 0.0350(5) 0.0508(7) 0.0042(5) -0.0015(4) 0.0028(4)
K1 0.0362(6) 0.0468(7) 0.0497(8) 0.0020(6) -0.0055(5) 0.0050(5)
K3 0.0399(6) 0.0495(8) 0.0501(9) 0.0005(6) -0.0034(5) 0.0093(5)
K2 0.0451(7) 0.0524(8) 0.0641(9) 0.0172(7) 0.0021(6) 0.0117(6)
K4 0.0547(8) 0.0785(11) 0.1098(15) 0.0475(11) 0.0081(9) 0.0188(8)
O1 0.052(2) 0.051(2) 0.048(3) -0.004(2) -0.0039(19) 0.0108(18)
O8 0.053(2) 0.047(3) 0.061(3) 0.000(2) -0.007(2) 0.0016(18)
O10 0.073(3) 0.044(3) 0.051(3) 0.005(2) 0.006(2) 0.004(2)
O2 0.054(2) 0.046(3) 0.049(3) 0.001(2) 0.0062(19) 0.0038(18)
O9 0.059(2) 0.051(3) 0.049(3) -0.004(2) -0.003(2) 0.0148(19)
O3 0.052(2) 0.062(3) 0.057(3) 0.002(2) 0.000(2) -0.002(2)
O4 0.038(2) 0.068(3) 0.058(3) -0.002(2) -0.0063(19) 0.0075(19)
O11 0.058(3) 0.077(3) 0.052(3) -0.005(2) -0.001(2) 0.004(2)
O13 0.059(3) 0.063(3) 0.078(4) 0.004(3) -0.010(2) 0.002(2)
O16 0.061(3) 0.067(3) 0.096(4) 0.021(3) -0.023(3) -0.002(2)
O5 0.056(3) 0.075(4) 0.084(4) 0.024(3) -0.010(2) -0.011(2)
O12 0.045(2) 0.106(4) 0.073(3) -0.020(3) -0.004(2) 0.011(2)
O7 0.062(3) 0.066(3) 0.072(3) -0.011(3) 0.004(2) 0.003(2)
O6 0.054(3) 0.105(4) 0.074(4) 0.015(3) 0.007(2) 0.017(3)
C15 0.040(3) 0.059(4) 0.042(4) 0.016(3) 0.002(2) -0.009(3)
C76 0.032(2) 0.038(3) 0.043(4) 0.005(3) -0.003(2) -0.002(2)
C75 0.030(2) 0.038(3) 0.043(4) 0.006(3) -0.002(2) -0.002(2)
C45 0.049(3) 0.040(3) 0.037(3) 0.005(3) 0.001(3) -0.011(2)
C23 0.034(3) 0.050(3) 0.047(4) 0.019(3) -0.005(2) -0.011(2)
C71 0.028(2) 0.042(3) 0.041(3) 0.006(3) 0.000(2) -0.003(2)
C24 0.028(2) 0.044(3) 0.039(4) 0.008(3) 0.000(2) -0.004(2)
C54 0.042(3) 0.039(3) 0.065(5) 0.009(3) -0.007(3) 0.005(2)
C74 0.035(3) 0.040(3) 0.046(4) 0.004(3) -0.003(2) -0.003(2)
C2 0.037(3) 0.053(4) 0.050(4) 0.015(3) -0.012(3) -0.002(3)
C68 0.047(3) 0.061(4) 0.041(4) 0.001(3) 0.004(3) -0.004(3)
C58 0.050(3) 0.055(4) 0.036(4) 0.000(3) 0.001(2) -0.013(3)
C43 0.057(3) 0.039(3) 0.047(4) -0.003(3) 0.007(3) -0.003(3)
C67 0.037(3) 0.057(4) 0.037(4) 0.008(3) -0.004(2) -0.006(2)
C41 0.037(3) 0.034(3) 0.039(3) -0.004(3) -0.008(2) 0.004(2)
C19 0.032(2) 0.041(3) 0.042(3) 0.007(3) -0.006(2) -0.006(2)
C72 0.033(3) 0.042(3) 0.041(4) 0.008(3) -0.004(2) -0.007(2)
C94 0.040(3) 0.041(3) 0.052(4) -0.001(3) -0.004(3) -0.004(2)
C5 0.058(4) 0.059(4) 0.039(4) -0.002(3) -0.003(3) -0.020(3)
C69 0.049(3) 0.051(4) 0.050(4) -0.005(3) 0.005(3) -0.002(3)
C61 0.043(3) 0.045(4) 0.054(4) -0.008(3) 0.002(3) -0.008(2)
C73 0.037(3) 0.042(3) 0.037(3) 0.003(3) 0.000(2) -0.009(2)
C20 0.036(3) 0.037(3) 0.046(4) 0.003(3) 0.001(2) -0.008(2)
C42 0.053(3) 0.034(3) 0.044(4) -0.003(3) 0.004(3) -0.004(2)
C46 0.043(3) 0.038(3) 0.038(3) 0.000(3) 0.002(2) 0.002(2)
C47 0.047(3) 0.036(3) 0.041(4) 0.002(3) 0.007(2) 0.008(2)
C64 0.043(3) 0.041(3) 0.057(4) 0.008(3) -0.007(3) -0.002(2)
C21 0.036(3) 0.039(3) 0.059(5) 0.006(3) -0.005(3) -0.007(2)
C16 0.047(3) 0.071(5) 0.047(4) 0.008(4) 0.010(3) -0.007(3)
C97 0.062(4) 0.043(4) 0.052(4) 0.003(3) 0.005(3) -0.009(3)
C18 0.030(2) 0.047(4) 0.046(4) 0.003(3) 0.003(2) -0.004(2)
O15 0.067(3) 0.085(4) 0.108(5) 0.029(4) 0.012(3) 0.007(3)
C70 0.031(3) 0.041(3) 0.053(4) 0.003(3) 0.000(2) -0.001(2)
C66 0.049(3) 0.057(4) 0.046(4) 0.016(3) -0.009(3) -0.012(3)
C50 0.087(5) 0.046(4) 0.046(4) -0.012(3) -0.006(3) -0.002(3)
C78 0.049(3) 0.054(4) 0.062(4) 0.001(3) -0.009(3) 0.009(3)
C62 0.039(3) 0.041(4) 0.074(5) -0.008(3) 0.003(3) 0.001(2)
C55 0.040(3) 0.058(4) 0.045(4) 0.010(3) -0.007(2) -0.010(3)
C6 0.047(3) 0.051(4) 0.053(4) -0.002(3) 0.002(3) -0.011(3)
C63 0.047(3) 0.041(3) 0.072(5) 0.007(3) 0.001(3) 0.002(3)
C56 0.052(3) 0.058(4) 0.053(4) 0.016(4) -0.014(3) -0.007(3)
C44 0.049(3) 0.050(4) 0.037(4) 0.003(3) 0.004(2) -0.004(3)
C13 0.057(4) 0.079(6) 0.054(5) 0.024(4) -0.005(3) -0.017(4)
C52 0.050(3) 0.048(4) 0.056(4) 0.000(3) 0.014(3) 0.008(3)
C98 0.058(3) 0.038(3) 0.047(4) -0.004(3) 0.003(3) 0.000(3)
C9 0.046(3) 0.044(4) 0.072(5) 0.001(4) -0.003(3) -0.004(3)
C60 0.055(4) 0.059(5) 0.059(5) -0.014(4) 0.012(3) -0.013(3)
C93 0.040(3) 0.037(3) 0.046(4) -0.002(3) -0.010(2) 0.006(2)
C22 0.033(3) 0.046(3) 0.053(4) 0.008(3) -0.009(2) -0.008(2)
C96 0.062(4) 0.058(4) 0.044(4) -0.001(3) 0.009(3) -0.007(3)
C51 0.088(5) 0.046(4) 0.052(4) -0.004(3) 0.020(4) 0.010(3)
C3 0.037(3) 0.048(4) 0.043(4) 0.008(3) -0.009(2) -0.014(2)
C1 0.034(3) 0.043(3) 0.063(4) 0.010(3) 0.002(3) 0.008(2)
C26 0.049(3) 0.048(4) 0.056(4) 0.008(3) -0.009(3) 0.002(3)
C103 0.094(6) 0.052(4) 0.060(5) -0.008(4) 0.013(4) 0.019(4)
C99 0.045(3) 0.040(3) 0.053(4) -0.002(3) 0.009(3) 0.003(2)
C95 0.057(4) 0.056(4) 0.045(4) -0.011(3) 0.003(3) -0.002(3)
C53 0.034(3) 0.046(4) 0.064(5) 0.001(3) 0.004(3) 0.004(2)
O14 0.074(4) 0.133(6) 0.123(6) -0.052(5) -0.020(4) 0.000(4)
C17 0.043(3) 0.058(4) 0.060(4) 0.001(4) 0.014(3) -0.001(3)
C25 0.066(4) 0.046(4) 0.070(5) -0.003(3) 0.006(3) 0.013(3)
C14 0.056(4) 0.073(5) 0.052(4) 0.014(4) -0.001(3) -0.016(3)
C28 0.051(3) 0.048(4) 0.058(4) -0.007(3) 0.004(3) 0.011(3)
C59 0.061(4) 0.064(5) 0.046(4) -0.007(4) 0.006(3) -0.018(3)
C57 0.055(4) 0.062(4) 0.038(4) 0.010(3) -0.008(3) -0.016(3)
C8 0.051(4) 0.047(4) 0.084(6) 0.000(4) 0.001(3) -0.001(3)
C7 0.055(4) 0.055(4) 0.086(6) -0.020(4) 0.015(4) -0.011(3)
C40 0.055(4) 0.056(4) 0.101(6) -0.004(4) 0.007(4) 0.008(3)
C65 0.056(4) 0.049(4) 0.056(4) 0.015(3) -0.012(3) 0.000(3)
C27 0.050(3) 0.040(3) 0.048(4) 0.007(3) 0.000(3) 0.001(3)
C49 0.062(4) 0.052(4) 0.050(4) -0.008(3) -0.002(3) -0.002(3)
C12 0.043(3) 0.055(4) 0.067(5) 0.022(4) -0.010(3) -0.011(3)
C4 0.061(4) 0.054(4) 0.041(4) 0.011(3) -0.012(3) -0.018(3)
C80 0.083(5) 0.050(4) 0.054(4) -0.007(3) -0.001(3) 0.008(3)
C48 0.046(3) 0.045(3) 0.034(3) -0.001(3) 0.002(2) 0.000(2)
C10 0.055(4) 0.045(4) 0.095(6) 0.017(4) -0.009(4) 0.001(3)
C77 0.059(4) 0.052(4) 0.079(5) -0.012(4) 0.006(3) 0.016(3)
C79 0.057(3) 0.046(4) 0.049(4) 0.000(3) -0.009(3) 0.002(3)
C29 0.090(5) 0.059(5) 0.061(5) -0.007(4) -0.003(4) 0.003(4)
C101 0.064(4) 0.061(5) 0.059(5) -0.007(4) -0.005(3) -0.010(3)
C31 0.038(3) 0.064(4) 0.071(5) 0.006(4) -0.001(3) 0.004(3)
C30 0.047(3) 0.066(4) 0.058(4) 0.004(3) 0.008(3) 0.005(3)
C104 0.058(4) 0.056(4) 0.062(5) -0.004(4) 0.011(3) 0.003(3)
C11 0.068(4) 0.052(4) 0.075(6) 0.024(4) -0.018(4) -0.009(3)
C102 0.090(6) 0.054(4) 0.056(5) -0.013(4) -0.006(4) 0.001(4)
C100 0.055(3) 0.053(4) 0.039(4) 0.002(3) -0.001(3) -0.004(3)
C92 0.071(5) 0.071(6) 0.120(8) 0.025(5) -0.018(5) 0.004(4)
C34 0.047(4) 0.107(7) 0.109(7) 0.052(6) -0.008(4) -0.004(4)
C86 0.049(4) 0.112(7) 0.084(6) 0.027(5) -0.002(4) -0.006(4)
C81 0.093(6) 0.076(5) 0.055(5) -0.015(4) -0.005(4) 0.007(4)
C32 0.052(4) 0.085(5) 0.064(5) 0.001(4) -0.008(3) -0.006(3)
C33 0.088(6) 0.081(6) 0.125(8) 0.010(6) -0.043(5) -0.026(5)
C83 0.049(4) 0.107(7) 0.080(6) -0.017(5) -0.002(4) 0.010(4)
C36 0.115(8) 0.130(9) 0.062(6) -0.001(6) 0.009(5) 0.028(6)
C87 0.071(5) 0.135(10) 0.105(8) -0.019(7) -0.006(5) 0.022(6)
C39 0.142(9) 0.077(6) 0.066(6) 0.010(5) -0.031(5) 0.034(6)
C35 0.048(4) 0.166(10) 0.087(6) 0.048(7) 0.010(4) 0.036(5)
C85 0.095(7) 0.069(6) 0.134(8) -0.014(6) -0.052(6) 0.003(5)
C82 0.054(4) 0.112(7) 0.068(5) 0.001(5) 0.011(3) 0.006(4)
C84 0.058(4) 0.098(6) 0.076(6) -0.011(5) -0.014(4) 0.000(4)
C91 0.146(10) 0.094(8) 0.116(9) 0.012(7) -0.037(7) 0.042(7)
C89 0.095(7) 0.113(8) 0.105(8) 0.029(6) 0.015(5) 0.023(6)
C38 0.130(8) 0.100(8) 0.052(5) 0.005(5) 0.006(5) 0.006(6)
C37 0.079(6) 0.111(8) 0.095(7) -0.041(6) -0.003(5) 0.025(5)
C90 0.152(10) 0.118(10) 0.092(8) 0.041(7) -0.015(7) 0.012(8)
C88 0.190(11) 0.206(12) 0.129(9) -0.012(9) -0.011(8) -0.083(9)

loop_
_atom_type_symbol
_atom_type_description
_atom_type_scat_dispersion_real
_atom_type_scat_dispersion_imag
_atom_type_scat_source
C C 0.0181 0.0091 'International Tables Vol C Tables 4.2.6.8 and 6.1.1.4'
H H 0 0 'International Tables Vol C Tables 4.2.6.8 and 6.1.1.4'
K K 0.3868 1.0657 'International Tables Vol C Tables 4.2.6.8 and 6.1.1.4'
Ni Ni -3.0029 0.5091 'International Tables Vol C Tables 4.2.6.8 and 6.1.1.4'
O O 0.0492 0.0322 'International Tables Vol C Tables 4.2.6.8 and 6.1.1.4'

loop_
_exptl_crystal_face_index_h
_exptl_crystal_face_index_k
_exptl_crystal_face_index_l
_exptl_crystal_face_perp_dist
0 -1 -1 0.0569
0 1 0 0.0241
0 -1 0 0.0388
0 1 -1 0.0563
0 -1 1 0.0875
1 1 1 0.0667
-1 -1 -1 0.0811
1 1 0 0.0398
-1 -1 0 0.0663
1 1 -1 0.0594
0 0 1 0.1021
1 0 -1 0.0753
-1 0 1 0.0985
-1 0 0 0.0605
1 0 0 0.0533
1 0 1 0.0865
-1 1 1 0.0834
-1 1 0 0.0486
1 -1 0 0.0543
-1 1 -1 0.0718
1 -1 1 0.0888

loop_
_geom_angle_atom_site_label_1
_geom_angle_atom_site_label_2
_geom_angle_atom_site_label_3
_geom_angle
_geom_angle_site_symmetry_1
_geom_angle_site_symmetry_3
_geom_angle_publ_flag
K2 Ni1 K1 160.90(5) . . ?
C2 Ni1 K1 105.68(19) . . ?
C2 Ni1 K2 86.18(18) . . ?
C41 Ni1 K1 85.02(15) . . ?
C41 Ni1 K2 77.01(15) . . ?
C41 Ni1 C2 107.9(2) . . ?
C41 Ni1 C1 151.1(3) . . ?
C47 Ni1 K1 80.25(16) . . ?
C47 Ni1 K2 97.21(17) . . ?
C47 Ni1 C2 149.5(3) . . ?
C47 Ni1 C41 102.4(2) . . ?
C47 Ni1 C1 106.0(3) . . ?
C1 Ni1 K1 105.26(18) . . ?
C1 Ni1 K2 93.66(18) . . ?
C1 Ni1 C2 43.6(3) . . ?
K3 Ni2 K4 149.20(6) . . ?
C54 Ni2 K3 113.10(18) . . ?
C54 Ni2 K4 74.51(18) . . ?
C54 Ni2 C53 43.3(3) . . ?
C93 Ni2 K3 84.83(16) . . ?
C93 Ni2 K4 64.94(16) . . ?
C93 Ni2 C54 109.8(3) . . ?
C93 Ni2 C99 101.4(2) . . ?
C93 Ni2 C53 152.4(3) . . ?
C99 Ni2 K3 76.03(17) . . ?
C99 Ni2 K4 114.14(18) . . ?
C99 Ni2 C54 148.0(3) . . ?
C99 Ni2 C53 106.1(3) . . ?
C53 Ni2 K3 99.92(18) . . ?
C53 Ni2 K4 104.37(18) . . ?
Ni1 K1 C24 64.86(10) . . ?
Ni1 K1 C41 33.66(9) . . ?
Ni1 K1 C19 64.70(10) . . ?
Ni1 K1 C47 34.85(10) . . ?
Ni1 K1 C28 96.35(10) . . ?
Ni1 K1 C48 55.14(10) . . ?
Ni1 K1 C30 114.09(12) . . ?
O1 K1 Ni1 153.55(10) . . ?
O1 K1 C24 88.72(13) . . ?
O1 K1 C41 159.32(13) . . ?
O1 K1 C19 90.93(13) . . ?
O1 K1 C47 147.84(14) . . ?
O1 K1 C28 79.82(14) . . ?
O1 K1 C48 140.89(13) . . ?
O1 K1 C30 86.76(15) . . ?
O2 K1 Ni1 118.57(9) . . ?
O2 K1 O1 60.40(12) . . ?
O2 K1 C24 91.54(13) . . ?
O2 K1 C41 140.06(13) . . ?
O2 K1 C19 114.08(14) . . ?
O2 K1 C47 89.15(13) . . ?
O2 K1 C28 22.23(13) . . ?
O2 K1 C48 82.54(13) . . ?
O2 K1 C30 114.90(14) . . ?
O3 K1 Ni1 117.73(10) . . ?
O3 K1 O1 75.55(13) . . ?
O3 K1 O2 121.80(13) . . ?
O3 K1 O4 62.59(13) . . ?
O3 K1 C24 125.19(14) . . ?
O3 K1 C41 86.79(13) . . ?
O3 K1 C19 101.89(14) . . ?
O3 K1 C47 134.38(14) . . ?
O3 K1 C28 143.00(14) . . ?
O3 K1 C48 119.88(14) . . ?
O3 K1 C30 22.19(15) . . ?
O4 K1 Ni1 117.19(10) . . ?
O4 K1 O1 89.10(13) . . ?
O4 K1 O2 79.73(13) . . ?
O4 K1 C24 170.92(14) . . ?
O4 K1 C41 92.27(13) . . ?
O4 K1 C19 163.92(15) . . ?
O4 K1 C47 95.74(14) . . ?
O4 K1 C28 90.11(14) . . ?
O4 K1 C48 71.23(13) . . ?
O4 K1 C30 42.49(15) . . ?
C24 K1 C41 92.88(13) . . ?
C24 K1 C47 81.52(14) . . ?
C24 K1 C28 80.83(15) . . ?
C24 K1 C48 105.38(14) . . ?
C24 K1 C30 146.08(16) . . ?
C41 K1 C28 120.79(14) . . ?
C41 K1 C30 80.44(15) . . ?
C19 K1 C24 25.00(14) . . ?
C19 K1 C41 82.14(13) . . ?
C19 K1 C47 92.77(14) . . ?
C19 K1 C28 105.72(15) . . ?
C19 K1 C48 117.16(14) . . ?
C19 K1 C30 121.46(16) . . ?
C47 K1 C41 52.47(13) . . ?
C47 K1 C28 68.42(14) . . ?
C47 K1 C48 24.64(13) . . ?
C47 K1 C30 117.76(16) . . ?
C48 K1 C41 58.05(13) . . ?
C48 K1 C28 67.18(15) . . ?
C48 K1 C30 99.12(16) . . ?
C30 K1 C28 131.05(15) . . ?
Ni2 K3 C71 64.84(10) . . ?
Ni2 K3 C93 33.26(9) . . ?
Ni2 K3 C99 35.51(11) . . ?
Ni2 K3 C100 55.36(11) . . ?
O10 K3 Ni2 116.43(10) . . ?
O10 K3 O9 60.80(13) . . ?
O10 K3 C71 101.67(14) . . ?
O10 K3 C93 137.87(14) . . ?
O10 K3 C99 86.53(15) . . ?
O10 K3 C100 81.56(15) . . ?
O9 K3 Ni2 150.65(10) . . ?
O9 K3 C71 86.58(14) . . ?
O9 K3 C93 161.32(14) . . ?
O9 K3 C99 144.92(15) . . ?
O9 K3 C100 140.85(15) . . ?
O11 K3 Ni2 119.76(11) . . ?
O11 K3 O10 122.13(13) . . ?
O11 K3 O9 76.38(14) . . ?
O11 K3 C71 113.26(15) . . ?
O11 K3 C93 89.42(14) . . ?
O11 K3 C99 136.68(15) . . ?
O11 K3 C100 120.50(16) . . ?
O12 K3 Ni2 119.23(13) . . ?
O12 K3 O10 79.75(15) . . ?
O12 K3 O9 89.72(15) . . ?
O12 K3 O11 62.07(14) . . ?
O12 K3 C71 174.70(16) . . ?
O12 K3 C93 94.32(15) . . ?
O12 K3 C99 97.08(16) . . ?
O12 K3 C100 72.23(16) . . ?
C71 K3 C93 88.02(13) . . ?
C99 K3 C71 88.12(15) . . ?
C99 K3 C93 52.54(15) . . ?
C99 K3 C100 24.86(14) . . ?
C100 K3 C71 112.98(15) . . ?
C100 K3 C93 57.26(15) . . ?
Ni1 K2 C2 34.68(10) . . ?
Ni1 K2 C41 36.35(10) . . ?
Ni1 K2 C46 56.97(10) . . ?
Ni1 K2 C34 98.69(14) . . ?
Ni1 K2 C39 158.23(17) . . ?
Ni1 K2 C38 133.69(17) . . ?
Ni1 K2 H2 49.2(12) . . ?
O8 K2 Ni1 164.93(10) . . ?
O8 K2 O5 84.87(14) . . ?
O8 K2 O7 62.12(15) . . ?
O8 K2 C2 156.87(15) . . ?
O8 K2 C41 131.12(14) . . ?
O8 K2 C46 108.53(14) . . ?
O8 K2 C34 96.21(17) . . ?
O8 K2 C39 20.84(18) . . ?
O8 K2 C38 42.04(19) . . ?
O8 K2 H2 142.0(12) . . ?
O5 K2 Ni1 109.95(11) . . ?
O5 K2 C2 77.39(14) . . ?
O5 K2 C41 129.50(16) . . ?
O5 K2 C46 152.10(17) . . ?
O5 K2 C34 21.77(18) . . ?
O5 K2 C39 76.0(2) . . ?
O5 K2 C38 85.2(2) . . ?
O5 K2 H2 65.4(12) . . ?
O7 K2 Ni1 117.42(12) . . ?
O7 K2 O5 76.60(15) . . ?
O7 K2 C2 98.95(16) . . ?
O7 K2 C41 90.15(15) . . ?
O7 K2 C46 88.02(15) . . ?
O7 K2 C34 98.3(2) . . ?
O7 K2 C39 42.11(18) . . ?
O7 K2 C38 21.8(2) . . ?
O7 K2 H2 87.2(12) . . ?
O6 K2 Ni1 96.87(12) . . ?
O6 K2 O8 92.74(16) . . ?
O6 K2 O5 61.00(17) . . ?
O6 K2 O7 132.80(15) . . ?
O6 K2 C2 91.52(18) . . ?
O6 K2 C41 132.21(16) . . ?
O6 K2 C46 139.12(16) . . ?
O6 K2 C34 41.9(2) . . ?
O6 K2 C39 104.0(2) . . ?
O6 K2 C38 127.5(2) . . ?
O6 K2 H2 92.8(11) . . ?
C2 K2 C34 72.30(18) . . ?
C2 K2 C39 137.0(2) . . ?
C2 K2 C38 120.6(2) . . ?
C2 K2 H2 14.9(12) . . ?
C41 K2 C2 56.58(14) . . ?
C41 K2 C34 128.87(19) . . ?
C41 K2 C39 123.6(2) . . ?
C41 K2 C38 100.2(2) . . ?
C41 K2 H2 65.4(12) . . ?
C46 K2 C2 82.30(14) . . ?
C46 K2 C41 25.82(14) . . ?
C46 K2 C34 154.45(19) . . ?
C46 K2 C39 107.8(2) . . ?
C46 K2 C38 89.0(2) . . ?
C46 K2 H2 91.0(11) . . ?
C34 K2 H2 64.8(11) . . ?
C39 K2 C34 93.0(2) . . ?
C39 K2 H2 122.6(12) . . ?
C38 K2 C34 106.0(2) . . ?
C38 K2 C39 24.5(2) . . ?
C38 K2 H2 109.0(12) . . ?
Ni2 K4 C54 35.02(11) . . ?
Ni2 K4 C91 169.0(2) . . ?
Ni2 K4 C90 144.9(2) . . ?
Ni2 K4 H54 50.2(13) . . ?
O13 K4 Ni2 106.67(11) . . ?
O13 K4 C54 75.71(14) . . ?
O13 K4 C98 162.53(16) . . ?
O13 K4 C93 135.82(16) . . ?
O13 K4 C91 80.5(3) . . ?
O13 K4 C90 91.9(2) . . ?
O13 K4 H54 59.1(13) . . ?
O16 K4 Ni2 160.74(13) . . ?
O16 K4 O13 88.85(15) . . ?
O16 K4 C54 163.79(16) . . ?
O16 K4 O15 63.26(19) . . ?
O16 K4 C98 108.61(16) . . ?
O16 K4 C93 133.84(17) . . ?
O16 K4 C91 21.8(2) . . ?
O16 K4 C90 41.8(2) . . ?
O16 K4 H54 147.6(13) . . ?
C54 K4 C91 145.5(3) . . ?
C54 K4 C90 132.3(3) . . ?
C54 K4 H54 16.7(13) . . ?
O15 K4 Ni2 127.28(14) . . ?
O15 K4 O13 87.53(17) . . ?
O15 K4 C54 110.37(19) . . ?
O15 K4 C98 99.59(17) . . ?
O15 K4 C93 101.13(17) . . ?
O15 K4 C91 43.4(2) . . ?
O15 K4 C90 22.0(3) . . ?
O15 K4 H54 107.2(12) . . ?
C98 K4 Ni2 56.42(12) . . ?
C98 K4 C54 86.85(15) . . ?
C98 K4 C91 115.6(3) . . ?
C98 K4 C90 100.6(2) . . ?
C98 K4 H54 103.5(13) . . ?
C93 K4 Ni2 35.75(12) . . ?
C93 K4 C54 60.58(15) . . ?
C93 K4 C98 27.22(16) . . ?
C93 K4 C91 133.8(3) . . ?
C93 K4 C90 112.1(2) . . ?
C93 K4 H54 77.1(13) . . ?
O14 K4 Ni2 87.10(17) . . ?
O14 K4 O13 60.49(17) . . ?
O14 K4 O16 90.9(2) . . ?
O14 K4 C54 85.8(2) . . ?
O14 K4 O15 140.06(19) . . ?
O14 K4 C98 118.11(19) . . ?
O14 K4 C93 118.3(2) . . ?
O14 K4 C91 103.8(3) . . ?
O14 K4 C90 127.9(3) . . ?
O14 K4 H54 77.8(12) . . ?
C91 K4 C90 24.3(2) . . ?
C91 K4 H54 132.9(13) . . ?
C90 K4 H54 127.3(12) . . ?
C26 O1 K1 115.7(3) . . ?
C26 O1 C25 111.7(5) . . ?
C25 O1 K1 122.6(4) . . ?
C40 O8 K2 119.2(4) . . ?
C39 O8 K2 115.5(4) . . ?
C39 O8 C40 111.8(6) . . ?
C80 O10 K3 112.8(4) . . ?
C79 O10 K3 112.9(4) . . ?
C79 O10 C80 112.1(5) . . ?
C28 O2 K1 110.4(3) . . ?
C27 O2 K1 114.4(4) . . ?
C27 O2 C28 111.8(5) . . ?
C78 O9 K3 115.0(4) . . ?
C78 O9 C77 112.5(5) . . ?
C77 O9 K3 121.8(4) . . ?
C29 O3 K1 125.5(4) . . ?
C30 O3 K1 110.5(4) . . ?
C30 O3 C29 111.9(5) . . ?
C31 O4 K1 112.1(4) . . ?
C31 O4 C32 111.4(5) . . ?
C32 O4 K1 117.6(4) . . ?
C81 O11 K3 125.7(4) . . ?
C82 O11 K3 112.2(4) . . ?
C82 O11 C81 113.7(6) . . ?
C86 O13 K4 111.3(4) . . ?
C85 O13 K4 118.8(5) . . ?
C85 O13 C86 112.5(7) . . ?
C92 O16 K4 117.4(5) . . ?
C91 O16 K4 111.6(5) . . ?
C91 O16 C92 111.3(7) . . ?
C34 O5 K2 110.2(4) . . ?
C34 O5 C33 112.3(7) . . ?
C33 O5 K2 119.6(5) . . ?
C83 O12 K3 113.9(4) . . ?
C83 O12 C84 113.2(6) . . ?
C84 O12 K3 116.9(4) . . ?
C38 O7 K2 111.0(5) . . ?
C38 O7 C37 112.0(7) . . ?
C37 O7 K2 117.1(5) . . ?
C36 O6 K2 117.0(5) . . ?
C36 O6 C35 112.9(7) . . ?
C35 O6 K2 119.4(5) . . ?
C16 C15 C23 117.4(5) . . ?
C16 C15 C14 123.8(6) . . ?
C14 C15 C23 118.8(6) . . ?
C71 C76 C75 120.6(5) . . ?
C67 C76 C75 119.2(5) . . ?
C67 C76 C71 120.2(5) . . ?
C76 C75 C74 120.0(5) . . ?
C64 C75 C76 120.6(5) . . ?
C64 C75 C74 119.4(5) . . ?
C46 C45 H45 120.2 . . ?
C44 C45 H45 120.2 . . ?
C44 C45 C46 119.5(5) . . ?
C24 C23 C15 120.3(6) . . ?
C24 C23 C22 120.5(6) . . ?
C22 C23 C15 119.2(5) . . ?
C76 C71 K3 94.8(3) . . ?
C76 C71 C72 118.7(5) . . ?
C72 C71 K3 90.3(3) . . ?
C70 C71 K3 88.9(3) . . ?
C70 C71 C76 121.0(5) . . ?
C70 C71 C72 120.2(5) . . ?
C23 C24 K1 99.7(3) . . ?
C23 C24 C19 120.1(5) . . ?
C19 C24 K1 77.4(3) . . ?
C18 C24 K1 97.2(3) . . ?
C18 C24 C23 120.0(5) . . ?
C18 C24 C19 119.7(5) . . ?
C55 C54 C53 119.0(5) . . ?
C55 C54 H54 119(3) . . ?
C53 C54 H54 115(3) . . ?
C75 C74 C73 119.2(5) . . ?
C61 C74 C75 119.9(5) . . ?
C61 C74 C73 120.8(6) . . ?
C3 C2 C1 118.6(5) . . ?
C3 C2 H2 119(4) . . ?
C1 C2 H2 117(4) . . ?
C67 C68 H68 118.9 . . ?
C69 C68 H68 118.9 . . ?
C69 C68 C67 122.2(6) . . ?
C59 C58 C73 118.7(6) . . ?
C57 C58 C73 117.9(6) . . ?
C57 C58 C59 123.4(6) . . ?
C42 C43 H43 119.8 . . ?
C44 C43 H43 119.8 . . ?
C44 C43 C42 120.4(6) . . ?
C68 C67 C76 117.6(6) . . ?
C68 C67 C66 123.1(6) . . ?
C66 C67 C76 119.3(6) . . ?
Ni1 C41 K1 61.32(14) . . ?
Ni1 C41 K2 66.65(14) . . ?
K2 C41 K1 127.60(17) . . ?
C42 C41 Ni1 125.4(4) . . ?
C42 C41 K1 88.3(3) . . ?
C42 C41 K2 128.8(4) . . ?
C42 C41 C46 112.6(5) . . ?
C46 C41 Ni1 121.9(4) . . ?
C46 C41 K1 127.4(3) . . ?
C46 C41 K2 76.4(3) . . ?
C24 C19 K1 77.6(3) . . ?
C20 C19 K1 98.6(3) . . ?
C20 C19 C24 119.5(5) . . ?
C3 C19 K1 97.2(3) . . ?
C3 C19 C24 120.4(5) . . ?
C3 C19 C20 120.0(6) . . ?
C73 C72 C71 120.6(5) . . ?
C73 C72 C55 120.7(5) . . ?
C55 C72 C71 118.6(5) . . ?
C93 C94 H94 118.3 . . ?
C95 C94 H94 118.3 . . ?
C95 C94 C93 123.3(6) . . ?
C6 C5 H5 119 . . ?
C4 C5 H5 119 . . ?
C4 C5 C6 122.0(6) . . ?
C68 C69 H69 118.8 . . ?
C68 C69 C70 122.5(6) . . ?
C70 C69 H69 118.8 . . ?
C74 C61 C60 118.9(6) . . ?
C62 C61 C74 118.6(6) . . ?
C62 C61 C60 122.4(6) . . ?
C58 C73 C74 118.9(5) . . ?
C72 C73 C74 120.7(5) . . ?
C72 C73 C58 120.4(5) . . ?
C19 C20 C21 119.3(6) . . ?
C6 C20 C19 121.1(5) . . ?
C6 C20 C21 119.6(6) . . ?
C43 C42 C41 124.3(6) . . ?
C43 C42 H42 117.9 . . ?
C41 C42 H42 117.9 . . ?
K2 C46 H46 66.7 . . ?
C45 C46 K2 125.6(4) . . ?
C45 C46 C41 124.1(5) . . ?
C45 C46 H46 118 . . ?
C41 C46 K2 77.8(3) . . ?
C41 C46 H46 118 . . ?
Ni1 C47 K1 64.90(15) . . ?
C52 C47 Ni1 123.9(5) . . ?
C52 C47 K1 134.0(4) . . ?
C52 C47 C48 112.0(5) . . ?
C48 C47 Ni1 124.1(4) . . ?
C48 C47 K1 78.1(3) . . ?
C75 C64 C63 119.8(6) . . ?
C75 C64 C65 119.0(6) . . ?
C63 C64 C65 121.2(6) . . ?
C9 C21 C20 119.6(6) . . ?
C22 C21 C20 120.5(5) . . ?
C22 C21 C9 119.8(6) . . ?
C15 C16 H16 118.8 . . ?
C17 C16 C15 122.4(6) . . ?
C17 C16 H16 118.8 . . ?
C98 C97 H97 119.9 . . ?
C96 C97 H97 119.9 . . ?
C96 C97 C98 120.1(6) . . ?
C24 C18 C1 120.7(5) . . ?
C17 C18 C24 118.5(6) . . ?
C17 C18 C1 120.8(6) . . ?
C89 O15 K4 121.0(5) . . ?
C90 O15 K4 111.9(6) . . ?
C90 O15 C89 113.3(8) . . ?
C71 C70 C69 116.5(5) . . ?
C71 C70 C53 120.8(6) . . ?
C53 C70 C69 122.7(6) . . ?
C67 C66 H66 119.3 . . ?
C65 C66 C67 121.5(6) . . ?
C65 C66 H66 119.3 . . ?
C51 C50 H50 120.8 . . ?
C49 C50 H50 120.8 . . ?
C49 C50 C51 118.4(6) . . ?
O9 C78 H78A 109.7 . . ?
O9 C78 H78B 109.7 . . ?
O9 C78 C79 109.7(5) . . ?
H78A C78 H78B 108.2 . . ?
C79 C78 H78A 109.7 . . ?
C79 C78 H78B 109.7 . . ?
C61 C62 H62 118.8 . . ?
C63 C62 C61 122.4(6) . . ?
C63 C62 H62 118.8 . . ?
C54 C55 C72 121.4(6) . . ?
C56 C55 C54 122.1(6) . . ?
C56 C55 C72 116.5(6) . . ?
C5 C6 C20 117.5(6) . . ?
C5 C6 C7 123.2(7) . . ?
C20 C6 C7 119.3(6) . . ?
C64 C63 H63 120.1 . . ?
C62 C63 C64 119.8(6) . . ?
C62 C63 H63 120.1 . . ?
C55 C56 H56 118.7 . . ?
C57 C56 C55 122.7(6) . . ?
C57 C56 H56 118.7 . . ?
C45 C44 H44 120.5 . . ?
C43 C44 C45 119.1(5) . . ?
C43 C44 H44 120.5 . . ?
C14 C13 H13 119 . . ?
C14 C13 C12 122.0(7) . . ?
C12 C13 H13 119 . . ?
C47 C52 H52 117.9 . . ?
C51 C52 C47 124.2(6) . . ?
C51 C52 H52 117.9 . . ?
K4 C98 H98 79.5 . . ?
C97 C98 K4 115.5(4) . . ?
C97 C98 H98 117.8 . . ?
C97 C98 C93 124.3(6) . . ?
C93 C98 K4 75.0(3) . . ?
C93 C98 H98 117.8 . . ?
C8 C9 C21 119.0(6) . . ?
C10 C9 C21 119.5(7) . . ?
C10 C9 C8 121.4(7) . . ?
C61 C60 H60 119.5 . . ?
C59 C60 C61 121.0(6) . . ?
C59 C60 H60 119.5 . . ?
Ni2 C93 K3 61.90(15) . . ?
Ni2 C93 K4 79.31(18) . . ?
K4 C93 K3 140.8(2) . . ?
C94 C93 Ni2 122.8(4) . . ?
C94 C93 K3 83.4(3) . . ?
C94 C93 K4 115.7(4) . . ?
C98 C93 Ni2 124.5(4) . . ?
C98 C93 K3 128.3(4) . . ?
C98 C93 K4 77.8(3) . . ?
C98 C93 C94 112.7(5) . . ?
C23 C22 C12 119.5(6) . . ?
C21 C22 C23 120.0(5) . . ?
C21 C22 C12 120.4(6) . . ?
C97 C96 H96 120.6 . . ?
C97 C96 C95 118.8(6) . . ?
C95 C96 H96 120.6 . . ?
C50 C51 C52 120.5(6) . . ?
C50 C51 H51 119.8 . . ?
C52 C51 H51 119.8 . . ?
C19 C3 C2 120.6(6) . . ?
C19 C3 C4 117.4(6) . . ?
C4 C3 C2 122.0(6) . . ?
Ni1 C1 H1 99(4) . . ?
C2 C1 Ni1 68.3(3) . . ?
C2 C1 H1 117(4) . . ?
C18 C1 Ni1 113.0(4) . . ?
C18 C1 C2 119.4(6) . . ?
C18 C1 H1 122(4) . . ?
O1 C26 H26A 109.9 . . ?
O1 C26 H26B 109.9 . . ?
O1 C26 C27 109.0(5) . . ?
H26A C26 H26B 108.3 . . ?
C27 C26 H26A 109.9 . . ?
C27 C26 H26B 109.9 . . ?
C104 C103 H103 119.6 . . ?
C102 C103 H103 119.6 . . ?
C102 C103 C104 120.8(7) . . ?
Ni2 C99 K3 68.45(17) . . ?
C104 C99 Ni2 121.9(5) . . ?
C104 C99 K3 132.6(4) . . ?
C100 C99 Ni2 124.6(4) . . ?
C100 C99 K3 79.2(4) . . ?
C100 C99 C104 113.2(6) . . ?
C94 C95 H95 119.6 . . ?
C96 C95 C94 120.7(6) . . ?
C96 C95 H95 119.6 . . ?
Ni2 C53 H53 110(4) . . ?
C54 C53 Ni2 67.8(3) . . ?
C54 C53 H53 119(3) . . ?
C70 C53 Ni2 113.5(4) . . ?
C70 C53 C54 119.1(6) . . ?
C70 C53 H53 117(3) . . ?
C87 O14 K4 117.8(5) . . ?
C88 O14 K4 120.0(8) . . ?
C88 O14 C87 116.3(10) . . ?
C16 C17 C18 121.3(6) . . ?
C16 C17 H17 119.4 . . ?
C18 C17 H17 119.4 . . ?
O1 C25 H25A 109.5 . . ?
O1 C25 H25B 109.5 . . ?
O1 C25 H25C 109.5 . . ?
H25A C25 H25B 109.5 . . ?
H25A C25 H25C 109.5 . . ?
H25B C25 H25C 109.5 . . ?
C15 C14 H14 119.3 . . ?
C13 C14 C15 121.4(7) . . ?
C13 C14 H14 119.3 . . ?
O2 C28 H28C 109.5 . . ?
O2 C28 H28A 109.5 . . ?
O2 C28 H28B 109.5 . . ?
H28C C28 H28A 109.5 . . ?
H28C C28 H28B 109.5 . . ?
H28A C28 H28B 109.5 . . ?
C58 C59 H59 119.2 . . ?
C60 C59 C58 121.6(6) . . ?
C60 C59 H59 119.2 . . ?
C58 C57 H57 119.3 . . ?
C56 C57 C58 121.5(6) . . ?
C56 C57 H57 119.3 . . ?
C9 C8 H8 119.2 . . ?
C7 C8 C9 121.6(7) . . ?
C7 C8 H8 119.2 . . ?
C6 C7 H7 119.6 . . ?
C8 C7 C6 120.8(7) . . ?
C8 C7 H7 119.6 . . ?
O8 C40 H40A 109.5 . . ?
O8 C40 H40B 109.5 . . ?
O8 C40 H40C 109.5 . . ?
H40A C40 H40B 109.5 . . ?
H40A C40 H40C 109.5 . . ?
H40B C40 H40C 109.5 . . ?
C64 C65 H65 119.8 . . ?
C66 C65 C64 120.4(6) . . ?
C66 C65 H65 119.8 . . ?
O2 C27 C26 109.1(5) . . ?
O2 C27 H27A 109.9 . . ?
O2 C27 H27B 109.9 . . ?
C26 C27 H27A 109.9 . . ?
C26 C27 H27B 109.9 . . ?
H27A C27 H27B 108.3 . . ?
C50 C49 H49 119.6 . . ?
C50 C49 C48 120.7(6) . . ?
C48 C49 H49 119.6 . . ?
C13 C12 C22 119.1(7) . . ?
C13 C12 C11 123.9(7) . . ?
C11 C12 C22 117.0(7) . . ?
C5 C4 C3 121.8(6) . . ?
C5 C4 H4 119.1 . . ?
C3 C4 H4 119.1 . . ?
O10 C80 H80A 109.5 . . ?
O10 C80 H80B 109.5 . . ?
O10 C80 H80C 109.5 . . ?
H80A C80 H80B 109.5 . . ?
H80A C80 H80C 109.5 . . ?
H80B C80 H80C 109.5 . . ?
K1 C48 H48 62.7 . . ?
C47 C48 K1 77.3(3) . . ?
C47 C48 H48 117.9 . . ?
C49 C48 K1 130.5(4) . . ?
C49 C48 C47 124.2(5) . . ?
C49 C48 H48 117.9 . . ?
C9 C10 H10 120 . . ?
C11 C10 C9 120.1(7) . . ?
C11 C10 H10 120 . . ?
O9 C77 H77A 109.5 . . ?
O9 C77 H77B 109.5 . . ?
O9 C77 H77C 109.5 . . ?
H77A C77 H77B 109.5 . . ?
H77A C77 H77C 109.5 . . ?
H77B C77 H77C 109.5 . . ?
O10 C79 C78 110.6(5) . . ?
O10 C79 H79A 109.5 . . ?
O10 C79 H79B 109.5 . . ?
C78 C79 H79A 109.5 . . ?
C78 C79 H79B 109.5 . . ?
H79A C79 H79B 108.1 . . ?
O3 C29 H29A 109.5 . . ?
O3 C29 H29B 109.5 . . ?
O3 C29 H29C 109.5 . . ?
H29A C29 H29B 109.5 . . ?
H29A C29 H29C 109.5 . . ?
H29B C29 H29C 109.5 . . ?
C102 C101 H101 119.5 . . ?
C102 C101 C100 121.1(7) . . ?
C100 C101 H101 119.5 . . ?
O4 C31 H31A 109.5 . . ?
O4 C31 H31B 109.5 . . ?
O4 C31 C30 110.7(5) . . ?
H31A C31 H31B 108.1 . . ?
C30 C31 H31A 109.5 . . ?
C30 C31 H31B 109.5 . . ?
O3 C30 C31 108.9(5) . . ?
O3 C30 H30B 109.9 . . ?
O3 C30 H30A 109.9 . . ?
C31 C30 H30B 109.9 . . ?
C31 C30 H30A 109.9 . . ?
H30B C30 H30A 108.3 . . ?
C103 C104 C99 123.5(7) . . ?
C103 C104 H104 118.2 . . ?
C99 C104 H104 118.2 . . ?
C12 C11 H11 118.5 . . ?
C10 C11 C12 123.1(7) . . ?
C10 C11 H11 118.5 . . ?
C103 C102 H102 121 . . ?
C101 C102 C103 117.9(7) . . ?
C101 C102 H102 121 . . ?
K3 C100 H100 106.6 . . ?
C99 C100 K3 75.9(3) . . ?
C99 C100 H100 106.6 . . ?
C101 C100 K3 133.2(5) . . ?
C101 C100 C99 123.4(6) . . ?
C101 C100 H100 106.6 . . ?
O16 C92 H92A 109.5 . . ?
O16 C92 H92B 109.5 . . ?
O16 C92 H92C 109.5 . . ?
H92A C92 H92B 109.5 . . ?
H92A C92 H92C 109.5 . . ?
H92B C92 H92C 109.5 . . ?
K2 C34 H34A 86.2 . . ?
K2 C34 H34B 157.4 . . ?
O5 C34 K2 48.0(3) . . ?
O5 C34 H34A 109.7 . . ?
O5 C34 H34B 109.7 . . ?
O5 C34 C35 109.7(7) . . ?
H34A C34 H34B 108.2 . . ?
C35 C34 K2 80.0(4) . . ?
C35 C34 H34A 109.7 . . ?
C35 C34 H34B 109.7 . . ?
O13 C86 H86A 109.7 . . ?
O13 C86 H86B 109.7 . . ?
O13 C86 C87 109.7(7) . . ?
H86A C86 H86B 108.2 . . ?
C87 C86 H86A 109.7 . . ?
C87 C86 H86B 109.7 . . ?
O11 C81 H81A 109.5 . . ?
O11 C81 H81B 109.5 . . ?
O11 C81 H81C 109.5 . . ?
H81A C81 H81B 109.5 . . ?
H81A C81 H81C 109.5 . . ?
H81B C81 H81C 109.5 . . ?
O4 C32 H32A 109.5 . . ?
O4 C32 H32B 109.5 . . ?
O4 C32 H32C 109.5 . . ?
H32A C32 H32B 109.5 . . ?
H32A C32 H32C 109.5 . . ?
H32B C32 H32C 109.5 . . ?
O5 C33 H33A 109.5 . . ?
O5 C33 H33B 109.5 . . ?
O5 C33 H33C 109.5 . . ?
H33A C33 H33B 109.5 . . ?
H33A C33 H33C 109.5 . . ?
H33B C33 H33C 109.5 . . ?
O12 C83 H83A 108.9 . . ?
O12 C83 H83B 108.9 . . ?
O12 C83 C82 113.4(6) . . ?
H83A C83 H83B 107.7 . . ?
C82 C83 H83A 108.9 . . ?
C82 C83 H83B 108.9 . . ?
O6 C36 H36A 109.5 . . ?
O6 C36 H36B 109.5 . . ?
O6 C36 H36C 109.5 . . ?
H36A C36 H36B 109.5 . . ?
H36A C36 H36C 109.5 . . ?
H36B C36 H36C 109.5 . . ?
O14 C87 C86 109.7(8) . . ?
O14 C87 H87A 109.7 . . ?
O14 C87 H87B 109.7 . . ?
C86 C87 H87A 109.7 . . ?
C86 C87 H87B 109.7 . . ?
H87A C87 H87B 108.2 . . ?
O8 C39 H39B 109.8 . . ?
O8 C39 H39A 109.8 . . ?
O8 C39 C38 109.4(7) . . ?
H39B C39 H39A 108.3 . . ?
C38 C39 H39B 109.8 . . ?
C38 C39 H39A 109.8 . . ?
O6 C35 C34 108.6(7) . . ?
O6 C35 H35A 110 . . ?
O6 C35 H35B 110 . . ?
C34 C35 H35A 110 . . ?
C34 C35 H35B 110 . . ?
H35A C35 H35B 108.3 . . ?
O13 C85 H85A 109.5 . . ?
O13 C85 H85B 109.5 . . ?
O13 C85 H85C 109.5 . . ?
H85A C85 H85B 109.5 . . ?
H85A C85 H85C 109.5 . . ?
H85B C85 H85C 109.5 . . ?
O11 C82 C83 112.0(6) . . ?
O11 C82 H82A 109.2 . . ?
O11 C82 H82B 109.2 . . ?
C83 C82 H82A 109.2 . . ?
C83 C82 H82B 109.2 . . ?
H82A C82 H82B 107.9 . . ?
O12 C84 H84A 109.5 . . ?
O12 C84 H84B 109.5 . . ?
O12 C84 H84C 109.5 . . ?
H84A C84 H84B 109.5 . . ?
H84A C84 H84C 109.5 . . ?
H84B C84 H84C 109.5 . . ?
O16 C91 H91A 109.6 . . ?
O16 C91 H91B 109.6 . . ?
O16 C91 C90 110.1(9) . . ?
H91A C91 H91B 108.1 . . ?
C90 C91 H91A 109.6 . . ?
C90 C91 H91B 109.6 . . ?
O15 C89 H89A 109.5 . . ?
O15 C89 H89B 109.5 . . ?
O15 C89 H89C 109.5 . . ?
H89A C89 H89B 109.5 . . ?
H89A C89 H89C 109.5 . . ?
H89B C89 H89C 109.5 . . ?
O7 C38 C39 109.8(8) . . ?
O7 C38 H38B 109.7 . . ?
O7 C38 H38A 109.7 . . ?
C39 C38 H38B 109.7 . . ?
C39 C38 H38A 109.7 . . ?
H38B C38 H38A 108.2 . . ?
O7 C37 H37A 109.5 . . ?
O7 C37 H37B 109.5 . . ?
O7 C37 H37C 109.5 . . ?
H37A C37 H37B 109.5 . . ?
H37A C37 H37C 109.5 . . ?
H37B C37 H37C 109.5 . . ?
O15 C90 C91 112.0(10) . . ?
O15 C90 H90A 109.2 . . ?
O15 C90 H90B 109.2 . . ?
C91 C90 H90A 109.2 . . ?
C91 C90 H90B 109.2 . . ?
H90A C90 H90B 107.9 . . ?
O14 C88 H88A 109.5 . . ?
O14 C88 H88B 109.5 . . ?
O14 C88 H88C 109.5 . . ?
H88A C88 H88B 109.5 . . ?
H88A C88 H88C 109.5 . . ?
H88B C88 H88C 109.5 . . ?

loop_
_geom_bond_atom_site_label_1
_geom_bond_atom_site_label_2
_geom_bond_distance
_geom_bond_site_symmetry_2
_geom_bond_publ_flag
Ni1 K1 3.0662(14) . ?
Ni1 K2 3.0007(15) . ?
Ni1 C2 1.989(6) . ?
Ni1 C41 1.937(6) . ?
Ni1 C47 1.935(6) . ?
Ni1 C1 1.987(6) . ?
Ni2 K3 3.1045(14) . ?
Ni2 K4 3.2462(19) . ?
Ni2 C54 1.976(6) . ?
Ni2 C93 1.930(6) . ?
Ni2 C99 1.939(6) . ?
Ni2 C53 1.992(6) . ?
K1 O1 2.808(4) . ?
K1 O2 2.772(4) . ?
K1 O3 2.761(5) . ?
K1 O4 2.762(4) . ?
K1 C24 3.334(5) . ?
K1 C41 3.482(6) . ?
K1 C19 3.332(5) . ?
K1 C47 3.337(6) . ?
K1 C28 3.530(6) . ?
K1 C48 3.347(6) . ?
K1 C30 3.519(6) . ?
K3 O10 2.788(4) . ?
K3 O9 2.807(4) . ?
K3 O11 2.779(5) . ?
K3 O12 2.758(5) . ?
K3 C71 3.289(5) . ?
K3 C93 3.505(6) . ?
K3 C99 3.239(6) . ?
K3 C100 3.280(7) . ?
K2 O8 2.697(4) . ?
K2 O5 2.802(5) . ?
K2 O7 2.761(5) . ?
K2 O6 2.678(5) . ?
K2 C2 3.488(7) . ?
K2 C41 3.185(5) . ?
K2 C46 3.167(5) . ?
K2 C34 3.538(8) . ?
K2 C39 3.525(8) . ?
K2 C38 3.514(9) . ?
K2 H2 2.99(6) . ?
K4 O13 2.789(5) . ?
K4 O16 2.721(5) . ?
K4 C54 3.319(6) . ?
K4 O15 2.726(7) . ?
K4 C98 3.029(6) . ?
K4 C93 2.993(5) . ?
K4 O14 2.711(7) . ?
K4 C91 3.478(10) . ?
K4 C90 3.512(10) . ?
K4 H54 2.73(6) . ?
O1 C26 1.413(7) . ?
O1 C25 1.419(7) . ?
O8 C40 1.416(8) . ?
O8 C39 1.389(9) . ?
O10 C80 1.431(8) . ?
O10 C79 1.410(8) . ?
O2 C28 1.425(7) . ?
O2 C27 1.415(7) . ?
O9 C78 1.408(7) . ?
O9 C77 1.419(7) . ?
O3 C29 1.436(8) . ?
O3 C30 1.419(8) . ?
O4 C31 1.424(8) . ?
O4 C32 1.425(8) . ?
O11 C81 1.408(8) . ?
O11 C82 1.405(9) . ?
O13 C86 1.420(9) . ?
O13 C85 1.417(9) . ?
O16 C92 1.427(10) . ?
O16 C91 1.386(11) . ?
O5 C34 1.399(10) . ?
O5 C33 1.431(10) . ?
O12 C83 1.390(9) . ?
O12 C84 1.426(8) . ?
O7 C38 1.398(11) . ?
O7 C37 1.420(9) . ?
O6 C36 1.419(12) . ?
O6 C35 1.421(9) . ?
C15 C23 1.436(9) . ?
C15 C16 1.397(10) . ?
C15 C14 1.413(9) . ?
C76 C75 1.430(8) . ?
C76 C71 1.429(8) . ?
C76 C67 1.418(8) . ?
C75 C74 1.431(9) . ?
C75 C64 1.407(8) . ?
C45 H45 0.95 . ?
C45 C46 1.391(8) . ?
C45 C44 1.381(9) . ?
C23 C24 1.413(8) . ?
C23 C22 1.424(9) . ?
C71 C72 1.447(8) . ?
C71 C70 1.420(8) . ?
C24 C19 1.443(8) . ?
C24 C18 1.412(8) . ?
C54 C55 1.421(9) . ?
C54 C53 1.464(9) . ?
C54 H54 1.05(6) . ?
C74 C61 1.406(8) . ?
C74 C73 1.434(8) . ?
C2 C3 1.427(9) . ?
C2 C1 1.475(9) . ?
C2 H2 0.98(6) . ?
C68 H68 0.95 . ?
C68 C67 1.414(9) . ?
C68 C69 1.352(9) . ?
C58 C73 1.431(8) . ?
C58 C59 1.422(10) . ?
C58 C57 1.393(9) . ?
C43 H43 0.95 . ?
C43 C42 1.382(8) . ?
C43 C44 1.373(8) . ?
C67 C66 1.417(9) . ?
C41 C42 1.404(8) . ?
C41 C46 1.420(8) . ?
C19 C20 1.435(8) . ?
C19 C3 1.414(8) . ?
C72 C73 1.404(8) . ?
C72 C55 1.428(8) . ?
C94 H94 0.95 . ?
C94 C93 1.418(8) . ?
C94 C95 1.401(8) . ?
C5 H5 0.95 . ?
C5 C6 1.405(9) . ?
C5 C4 1.378(10) . ?
C69 H69 0.95 . ?
C69 C70 1.428(9) . ?
C61 C62 1.404(9) . ?
C61 C60 1.422(9) . ?
C20 C21 1.439(9) . ?
C20 C6 1.413(9) . ?
C42 H42 0.95 . ?
C46 H46 0.95 . ?
C47 C52 1.413(8) . ?
C47 C48 1.426(8) . ?
C64 C63 1.413(9) . ?
C64 C65 1.431(9) . ?
C21 C9 1.421(9) . ?
C21 C22 1.414(9) . ?
C16 H16 0.95 . ?
C16 C17 1.364(9) . ?
C97 H97 0.95 . ?
C97 C98 1.397(9) . ?
C97 C96 1.372(9) . ?
C18 C1 1.424(9) . ?
C18 C17 1.409(8) . ?
O15 C89 1.435(11) . ?
O15 C90 1.419(12) . ?
C70 C53 1.421(9) . ?
C66 H66 0.95 . ?
C66 C65 1.373(10) . ?
C50 H50 0.95 . ?
C50 C51 1.379(10) . ?
C50 C49 1.372(10) . ?
C78 H78A 0.99 . ?
C78 H78B 0.99 . ?
C78 C79 1.485(9) . ?
C62 H62 0.95 . ?
C62 C63 1.367(9) . ?
C55 C56 1.416(9) . ?
C6 C7 1.431(9) . ?
C63 H63 0.95 . ?
C56 H56 0.95 . ?
C56 C57 1.366(10) . ?
C44 H44 0.95 . ?
C13 H13 0.95 . ?
C13 C14 1.350(11) . ?
C13 C12 1.400(10) . ?
C52 H52 0.95 . ?
C52 C51 1.391(10) . ?
C98 H98 0.95 . ?
C98 C93 1.417(8) . ?
C9 C8 1.418(10) . ?
C9 C10 1.403(10) . ?
C60 H60 0.95 . ?
C60 C59 1.370(10) . ?
C22 C12 1.429(9) . ?
C96 H96 0.95 . ?
C96 C95 1.380(9) . ?
C51 H51 0.95 . ?
C3 C4 1.424(9) . ?
C1 H1 0.93(6) . ?
C26 H26A 0.99 . ?
C26 H26B 0.99 . ?
C26 C27 1.503(9) . ?
C103 H103 0.95 . ?
C103 C104 1.399(10) . ?
C103 C102 1.374(11) . ?
C99 C104 1.408(9) . ?
C99 C100 1.404(8) . ?
C95 H95 0.95 . ?
C53 H53 1.02(6) . ?
O14 C87 1.388(10) . ?
O14 C88 1.336(14) . ?
C17 H17 0.95 . ?
C25 H25A 0.98 . ?
C25 H25B 0.98 . ?
C25 H25C 0.98 . ?
C14 H14 0.95 . ?
C28 H28C 0.98 . ?
C28 H28A 0.98 . ?
C28 H28B 0.98 . ?
C59 H59 0.95 . ?
C57 H57 0.95 . ?
C8 H8 0.95 . ?
C8 C7 1.363(11) . ?
C7 H7 0.95 . ?
C40 H40A 0.98 . ?
C40 H40B 0.98 . ?
C40 H40C 0.98 . ?
C65 H65 0.95 . ?
C27 H27A 0.99 . ?
C27 H27B 0.99 . ?
C49 H49 0.95 . ?
C49 C48 1.381(8) . ?
C12 C11 1.416(11) . ?
C4 H4 0.95 . ?
C80 H80A 0.98 . ?
C80 H80B 0.98 . ?
C80 H80C 0.98 . ?
C48 H48 0.95 . ?
C10 H10 0.95 . ?
C10 C11 1.368(11) . ?
C77 H77A 0.98 . ?
C77 H77B 0.98 . ?
C77 H77C 0.98 . ?
C79 H79A 0.99 . ?
C79 H79B 0.99 . ?
C29 H29A 0.98 . ?
C29 H29B 0.98 . ?
C29 H29C 0.98 . ?
C101 H101 0.95 . ?
C101 C102 1.371(10) . ?
C101 C100 1.399(9) . ?
C31 H31A 0.99 . ?
C31 H31B 0.99 . ?
C31 C30 1.472(9) . ?
C30 H30B 0.99 . ?
C30 H30A 0.99 . ?
C104 H104 0.95 . ?
C11 H11 0.95 . ?
C102 H102 0.95 . ?
C100 H100 1 . ?
C92 H92A 0.98 . ?
C92 H92B 0.98 . ?
C92 H92C 0.98 . ?
C34 H34A 0.99 . ?
C34 H34B 0.99 . ?
C34 C35 1.491(14) . ?
C86 H86A 0.99 . ?
C86 H86B 0.99 . ?
C86 C87 1.448(13) . ?
C81 H81A 0.98 . ?
C81 H81B 0.98 . ?
C81 H81C 0.98 . ?
C32 H32A 0.98 . ?
C32 H32B 0.98 . ?
C32 H32C 0.98 . ?
C33 H33A 0.98 . ?
C33 H33B 0.98 . ?
C33 H33C 0.98 . ?
C83 H83A 0.99 . ?
C83 H83B 0.99 . ?
C83 C82 1.456(11) . ?
C36 H36A 0.98 . ?
C36 H36B 0.98 . ?
C36 H36C 0.98 . ?
C87 H87A 0.99 . ?
C87 H87B 0.99 . ?
C39 H39B 0.99 . ?
C39 H39A 0.99 . ?
C39 C38 1.496(13) . ?
C35 H35A 0.99 . ?
C35 H35B 0.99 . ?
C85 H85A 0.98 . ?
C85 H85B 0.98 . ?
C85 H85C 0.98 . ?
C82 H82A 0.99 . ?
C82 H82B 0.99 . ?
C84 H84A 0.98 . ?
C84 H84B 0.98 . ?
C84 H84C 0.98 . ?
C91 H91A 0.99 . ?
C91 H91B 0.99 . ?
C91 C90 1.473(15) . ?
C89 H89A 0.98 . ?
C89 H89B 0.98 . ?
C89 H89C 0.98 . ?
C38 H38B 0.99 . ?
C38 H38A 0.99 . ?
C37 H37A 0.98 . ?
C37 H37B 0.98 . ?
C37 H37C 0.98 . ?
C90 H90A 0.99 . ?
C90 H90B 0.99 . ?
C88 H88A 0.98 . ?
C88 H88B 0.98 . ?
C88 H88C 0.98 . ?

loop_
_geom_torsion_atom_site_label_1
_geom_torsion_atom_site_label_2
_geom_torsion_atom_site_label_3
_geom_torsion_atom_site_label_4
_geom_torsion
_geom_torsion_site_symmetry_1
_geom_torsion_site_symmetry_2
_geom_torsion_site_symmetry_3
_geom_torsion_site_symmetry_4
_geom_torsion_publ_flag
Ni1 C41 C42 C43 178.0(5) . . . . ?
Ni1 C41 C46 K2 -50.9(3) . . . . ?
Ni1 C41 C46 C45 -175.8(4) . . . . ?
Ni1 C47 C52 C51 180.0(5) . . . . ?
Ni1 C47 C48 K1 -48.2(4) . . . . ?
Ni1 C47 C48 C49 -178.9(5) . . . . ?
Ni2 C99 C104 C103 -173.0(6) . . . . ?
Ni2 C99 C100 K3 -54.1(4) . . . . ?
Ni2 C99 C100 C101 173.0(5) . . . . ?
K1 O1 C26 C27 43.3(6) . . . . ?
K1 O2 C27 C26 52.3(5) . . . . ?
K1 O3 C30 C31 54.2(6) . . . . ?
K1 O4 C31 C30 45.2(6) . . . . ?
K1 C24 C19 C20 92.9(4) . . . . ?
K1 C24 C19 C3 -91.2(4) . . . . ?
K1 C24 C18 C1 72.7(5) . . . . ?
K1 C24 C18 C17 -107.0(5) . . . . ?
K1 C41 C42 C43 -129.7(6) . . . . ?
K1 C41 C46 K2 -127.2(3) . . . . ?
K1 C41 C46 C45 107.8(6) . . . . ?
K1 C19 C20 C21 78.0(4) . . . . ?
K1 C19 C20 C6 -104.2(5) . . . . ?
K1 C19 C3 C2 -73.2(5) . . . . ?
K1 C19 C3 C4 108.1(4) . . . . ?
K1 C47 C52 C51 93.5(8) . . . . ?
K1 C47 C48 C49 -130.7(6) . . . . ?
K3 O10 C79 C78 51.6(6) . . . . ?
K3 O9 C78 C79 43.4(6) . . . . ?
K3 O11 C82 C83 46.2(8) . . . . ?
K3 O12 C83 C82 42.0(9) . . . . ?
K3 C71 C72 C73 92.6(4) . . . . ?
K3 C71 C72 C55 -91.6(4) . . . . ?
K3 C71 C70 C69 -96.7(4) . . . . ?
K3 C71 C70 C53 83.5(5) . . . . ?
K3 C99 C104 C103 97.9(8) . . . . ?
K3 C99 C100 C101 -132.9(7) . . . . ?
K2 O8 C39 C38 -45.1(10) . . . . ?
K2 O5 C34 C35 55.2(7) . . . . ?
K2 O7 C38 C39 -50.9(8) . . . . ?
K2 O6 C35 C34 37.6(9) . . . . ?
K2 C41 C42 C43 91.0(7) . . . . ?
K2 C41 C46 C45 -125.0(6) . . . . ?
K2 C34 C35 O6 -24.1(6) . . . . ?
K4 O13 C86 C87 52.2(8) . . . . ?
K4 O16 C91 C90 -51.6(12) . . . . ?
K4 O15 C90 C91 -42.4(11) . . . . ?
K4 C98 C93 Ni2 -67.7(4) . . . . ?
K4 C98 C93 K3 -147.1(4) . . . . ?
K4 C98 C93 C94 113.0(4) . . . . ?
K4 O14 C87 C86 42.7(11) . . . . ?
O1 C26 C27 O2 -63.7(6) . . . . ?
O8 C39 C38 O7 65.6(11) . . . . ?
O9 C78 C79 O10 -64.5(7) . . . . ?
O4 C31 C30 O3 -69.0(7) . . . . ?
O13 C86 C87 O14 -63.7(10) . . . . ?
O16 C91 C90 O15 65.4(14) . . . . ?
O5 C34 C35 O6 -62.4(9) . . . . ?
O12 C83 C82 O11 -61.3(10) . . . . ?
C15 C23 C24 K1 104.3(4) . . . . ?
C15 C23 C24 C19 -174.7(5) . . . . ?
C15 C23 C24 C18 0.0(8) . . . . ?
C15 C23 C22 C21 175.2(5) . . . . ?
C15 C23 C22 C12 -2.5(7) . . . . ?
C15 C16 C17 C18 0.1(10) . . . . ?
C76 C75 C74 C61 179.5(5) . . . . ?
C76 C75 C74 C73 -3.6(7) . . . . ?
C76 C75 C64 C63 -179.4(5) . . . . ?
C76 C75 C64 C65 0.5(8) . . . . ?
C76 C71 C72 C73 -3.0(7) . . . . ?
C76 C71 C72 C55 172.8(5) . . . . ?
C76 C71 C70 C69 -1.9(7) . . . . ?
C76 C71 C70 C53 178.4(5) . . . . ?
C76 C67 C66 C65 0.7(8) . . . . ?
C75 C76 C71 K3 -88.6(4) . . . . ?
C75 C76 C71 C72 4.3(7) . . . . ?
C75 C76 C71 C70 179.9(5) . . . . ?
C75 C76 C67 C68 -178.1(5) . . . . ?
C75 C76 C67 C66 -0.2(7) . . . . ?
C75 C74 C61 C62 0.7(8) . . . . ?
C75 C74 C61 C60 177.8(5) . . . . ?
C75 C74 C73 C58 -174.2(5) . . . . ?
C75 C74 C73 C72 5.0(7) . . . . ?
C75 C64 C63 C62 -0.7(8) . . . . ?
C75 C64 C65 C66 0.0(9) . . . . ?
C23 C15 C16 C17 -1.4(9) . . . . ?
C23 C15 C14 C13 0.4(9) . . . . ?
C23 C24 C19 K1 -94.1(4) . . . . ?
C23 C24 C19 C20 -1.1(7) . . . . ?
C23 C24 C19 C3 174.8(5) . . . . ?
C23 C24 C18 C1 178.3(5) . . . . ?
C23 C24 C18 C17 -1.3(8) . . . . ?
C23 C22 C12 C13 1.6(8) . . . . ?
C23 C22 C12 C11 -179.7(5) . . . . ?
C71 C76 C75 C74 -1.1(7) . . . . ?
C71 C76 C75 C64 -179.0(5) . . . . ?
C71 C76 C67 C68 0.4(7) . . . . ?
C71 C76 C67 C66 178.4(5) . . . . ?
C71 C72 C73 C74 -1.7(7) . . . . ?
C71 C72 C73 C58 177.4(5) . . . . ?
C71 C72 C55 C54 8.5(8) . . . . ?
C71 C72 C55 C56 -172.2(5) . . . . ?
C71 C70 C53 Ni2 -67.5(7) . . . . ?
C71 C70 C53 C54 9.3(8) . . . . ?
C24 C23 C22 C21 -3.9(7) . . . . ?
C24 C23 C22 C12 178.4(5) . . . . ?
C24 C19 C20 C21 -2.5(7) . . . . ?
C24 C19 C20 C6 175.3(5) . . . . ?
C24 C19 C3 C2 6.5(7) . . . . ?
C24 C19 C3 C4 -172.1(5) . . . . ?
C24 C18 C1 Ni1 -69.9(7) . . . . ?
C24 C18 C1 C2 7.2(8) . . . . ?
C24 C18 C17 C16 1.3(9) . . . . ?
C54 C55 C56 C57 173.4(6) . . . . ?
C74 C75 C64 C63 2.6(8) . . . . ?
C74 C75 C64 C65 -177.4(5) . . . . ?
C74 C61 C62 C63 1.3(9) . . . . ?
C74 C61 C60 C59 -3.2(9) . . . . ?
C2 C3 C4 C5 177.2(5) . . . . ?
C68 C67 C66 C65 178.5(6) . . . . ?
C68 C69 C70 C71 0.6(8) . . . . ?
C68 C69 C70 C53 -179.6(6) . . . . ?
C67 C76 C75 C74 177.5(5) . . . . ?
C67 C76 C75 C64 -0.4(7) . . . . ?
C67 C76 C71 K3 92.9(5) . . . . ?
C67 C76 C71 C72 -174.2(4) . . . . ?
C67 C76 C71 C70 1.3(7) . . . . ?
C67 C68 C69 C70 1.2(9) . . . . ?
C67 C66 C65 C64 -0.7(9) . . . . ?
C19 C24 C18 C1 -6.9(8) . . . . ?
C19 C24 C18 C17 173.4(5) . . . . ?
C19 C20 C21 C9 -178.7(5) . . . . ?
C19 C20 C21 C22 3.0(7) . . . . ?
C19 C20 C6 C5 -2.3(8) . . . . ?
C19 C20 C6 C7 179.0(5) . . . . ?
C19 C3 C4 C5 -4.2(8) . . . . ?
C72 C71 C70 C69 173.6(5) . . . . ?
C72 C71 C70 C53 -6.1(8) . . . . ?
C72 C55 C56 C57 -5.9(9) . . . . ?
C5 C6 C7 C8 -177.3(6) . . . . ?
C69 C68 C67 C76 -1.7(8) . . . . ?
C69 C68 C67 C66 -179.6(6) . . . . ?
C69 C70 C53 Ni2 112.8(5) . . . . ?
C69 C70 C53 C54 -170.5(5) . . . . ?
C61 C74 C73 C58 2.8(8) . . . . ?
C61 C74 C73 C72 -178.1(5) . . . . ?
C61 C62 C63 C64 -1.3(9) . . . . ?
C61 C60 C59 C58 1.7(9) . . . . ?
C73 C74 C61 C62 -176.3(5) . . . . ?
C73 C74 C61 C60 0.9(8) . . . . ?
C73 C58 C59 C60 2.1(9) . . . . ?
C73 C58 C57 C56 2.8(9) . . . . ?
C73 C72 C55 C54 -175.7(5) . . . . ?
C73 C72 C55 C56 3.6(8) . . . . ?
C20 C19 C3 C2 -177.6(5) . . . . ?
C20 C19 C3 C4 3.8(7) . . . . ?
C20 C21 C9 C8 -1.8(8) . . . . ?
C20 C21 C9 C10 -179.7(5) . . . . ?
C20 C21 C22 C23 0.2(7) . . . . ?
C20 C21 C22 C12 177.8(5) . . . . ?
C20 C6 C7 C8 1.4(9) . . . . ?
C42 C43 C44 C45 1.4(9) . . . . ?
C42 C41 C46 K2 126.7(4) . . . . ?
C42 C41 C46 C45 1.7(8) . . . . ?
C46 C45 C44 C43 0.7(9) . . . . ?
C46 C41 C42 C43 0.5(8) . . . . ?
C47 C52 C51 C50 -0.5(10) . . . . ?
C64 C75 C74 C61 -2.6(7) . . . . ?
C64 C75 C74 C73 174.4(5) . . . . ?
C21 C20 C6 C5 175.5(5) . . . . ?
C21 C20 C6 C7 -3.2(8) . . . . ?
C21 C9 C8 C7 0.0(9) . . . . ?
C21 C9 C10 C11 0.9(10) . . . . ?
C21 C22 C12 C13 -176.1(5) . . . . ?
C21 C22 C12 C11 2.6(8) . . . . ?
C16 C15 C23 C24 1.3(8) . . . . ?
C16 C15 C23 C22 -177.8(5) . . . . ?
C16 C15 C14 C13 179.7(6) . . . . ?
C97 C98 C93 Ni2 -178.6(5) . . . . ?
C97 C98 C93 K3 102.1(7) . . . . ?
C97 C98 C93 K4 -110.8(6) . . . . ?
C97 C98 C93 C94 2.2(9) . . . . ?
C97 C96 C95 C94 1.0(10) . . . . ?
C18 C24 C19 K1 91.2(4) . . . . ?
C18 C24 C19 C20 -175.9(5) . . . . ?
C18 C24 C19 C3 0.0(7) . . . . ?
C70 C71 C72 C73 -178.6(5) . . . . ?
C70 C71 C72 C55 -2.8(7) . . . . ?
C50 C49 C48 K1 -105.0(7) . . . . ?
C50 C49 C48 C47 -1.7(10) . . . . ?
C62 C61 C60 C59 173.9(6) . . . . ?
C55 C54 C53 Ni2 101.9(5) . . . . ?
C55 C54 C53 C70 -3.5(8) . . . . ?
C55 C72 C73 C74 -177.4(5) . . . . ?
C55 C72 C73 C58 1.7(8) . . . . ?
C55 C56 C57 C58 2.7(10) . . . . ?
C6 C5 C4 C3 1.4(9) . . . . ?
C6 C20 C21 C9 3.5(7) . . . . ?
C6 C20 C21 C22 -174.8(5) . . . . ?
C63 C64 C65 C66 180.0(6) . . . . ?
C44 C45 C46 K2 -102.2(6) . . . . ?
C44 C45 C46 C41 -2.4(9) . . . . ?
C44 C43 C42 C41 -2.1(10) . . . . ?
C13 C12 C11 C10 175.4(6) . . . . ?
C52 C47 C48 K1 132.9(5) . . . . ?
C52 C47 C48 C49 2.2(8) . . . . ?
C98 C97 C96 C95 0.9(10) . . . . ?
C9 C21 C22 C23 -178.1(5) . . . . ?
C9 C21 C22 C12 -0.4(8) . . . . ?
C9 C8 C7 C6 0.2(10) . . . . ?
C9 C10 C11 C12 1.5(11) . . . . ?
C60 C61 C62 C63 -175.7(6) . . . . ?
C93 C94 C95 C96 -1.4(10) . . . . ?
C22 C23 C24 K1 -76.7(5) . . . . ?
C22 C23 C24 C19 4.4(7) . . . . ?
C22 C23 C24 C18 179.1(5) . . . . ?
C22 C21 C9 C8 176.5(5) . . . . ?
C22 C21 C9 C10 -1.4(8) . . . . ?
C22 C12 C11 C10 -3.2(10) . . . . ?
C96 C97 C98 K4 -91.4(7) . . . . ?
C96 C97 C98 C93 -2.7(10) . . . . ?
C51 C50 C49 C48 -0.1(10) . . . . ?
C3 C2 C1 Ni1 104.3(5) . . . . ?
C3 C2 C1 C18 -0.7(8) . . . . ?
C3 C19 C20 C21 -178.4(4) . . . . ?
C3 C19 C20 C6 -0.6(7) . . . . ?
C1 C2 C3 C19 -6.1(8) . . . . ?
C1 C2 C3 C4 172.5(5) . . . . ?
C1 C18 C17 C16 -178.4(6) . . . . ?
C95 C94 C93 Ni2 -179.4(5) . . . . ?
C95 C94 C93 K3 -129.1(6) . . . . ?
C95 C94 C93 K4 86.8(6) . . . . ?
C95 C94 C93 C98 -0.2(8) . . . . ?
C53 C54 C55 C72 -5.4(8) . . . . ?
C53 C54 C55 C56 175.4(5) . . . . ?
C17 C18 C1 Ni1 109.7(5) . . . . ?
C17 C18 C1 C2 -173.1(5) . . . . ?
C25 O1 C26 C27 -170.1(5) . . . . ?
C14 C15 C23 C24 -179.4(5) . . . . ?
C14 C15 C23 C22 1.5(8) . . . . ?
C14 C15 C16 C17 179.3(6) . . . . ?
C14 C13 C12 C22 0.4(9) . . . . ?
C14 C13 C12 C11 -178.2(7) . . . . ?
C28 O2 C27 C26 178.7(5) . . . . ?
C59 C58 C73 C74 -4.2(8) . . . . ?
C59 C58 C73 C72 176.7(5) . . . . ?
C59 C58 C57 C56 -178.9(6) . . . . ?
C57 C58 C73 C74 174.1(5) . . . . ?
C57 C58 C73 C72 -5.0(8) . . . . ?
C57 C58 C59 C60 -176.2(6) . . . . ?
C8 C9 C10 C11 -176.9(6) . . . . ?
C40 O8 C39 C38 174.1(8) . . . . ?
C65 C64 C63 C62 179.3(6) . . . . ?
C49 C50 C51 C52 1.2(10) . . . . ?
C12 C13 C14 C15 -1.4(10) . . . . ?
C4 C5 C6 C20 1.9(8) . . . . ?
C4 C5 C6 C7 -179.4(6) . . . . ?
C80 O10 C79 C78 -179.6(5) . . . . ?
C48 C47 C52 C51 -1.1(9) . . . . ?
C10 C9 C8 C7 177.8(6) . . . . ?
C77 O9 C78 C79 -171.4(6) . . . . ?
C29 O3 C30 C31 -160.8(5) . . . . ?
C104 C103 C102 C101 0.9(11) . . . . ?
C104 C99 C100 K3 131.9(5) . . . . ?
C104 C99 C100 C101 -1.0(9) . . . . ?
C102 C103 C104 C99 -1.2(11) . . . . ?
C102 C101 C100 K3 -101.9(8) . . . . ?
C102 C101 C100 C99 0.9(11) . . . . ?
C100 C99 C104 C103 1.1(10) . . . . ?
C100 C101 C102 C103 -0.8(11) . . . . ?
C92 O16 C91 C90 175.2(10) . . . . ?
C81 O11 C82 C83 -163.7(7) . . . . ?
C32 O4 C31 C30 179.3(6) . . . . ?
C33 O5 C34 K2 136.0(7) . . . . ?
C33 O5 C34 C35 -168.8(6) . . . . ?
C36 O6 C35 C34 -179.0(8) . . . . ?
C85 O13 C86 C87 -171.6(7) . . . . ?
C84 O12 C83 C82 178.7(8) . . . . ?
C89 O15 C90 C91 176.4(9) . . . . ?
C37 O7 C38 C39 176.2(7) . . . . ?
C88 O14 C87 C86 -164.1(11) . . . . ?

loop_
_exptl_oxdiff_crystal_face_indexfrac_h
_exptl_oxdiff_crystal_face_indexfrac_k
_exptl_oxdiff_crystal_face_indexfrac_l
_exptl_oxdiff_crystal_face_x
_exptl_oxdiff_crystal_face_y
_exptl_oxdiff_crystal_face_z
-0.0002 -0.9994 -1.0003 -0.0037 0.0581 0.0782
0.0003 1.0011 0.0001 0.02 -0.0556 -0.0023
-0.0003 -1.0011 -0.0001 -0.02 0.0556 0.0023
0.0003 1.0028 -1.0001 0.0362 -0.0531 0.0735
-0.0003 -1.0028 1.0001 -0.0362 0.0531 -0.0735
1.0006 0.9993 0.9993 0.0793 -0.0303 -0.0952
-1.0006 -0.9993 -0.9993 -0.0793 0.0303 0.0952
1.0007 1.001 -0.0008 0.0956 -0.0277 -0.0193
-1.0007 -1.001 0.0008 -0.0956 0.0277 0.0193
1.0008 1.0027 -1.001 0.1118 -0.0252 0.0565
-0.0001 -0.0017 1.0002 -0.0162 -0.0025 -0.0758
1.0005 0.0016 -1.0011 0.0919 0.0303 0.0589
-1.0005 -0.0016 1.0011 -0.0919 -0.0303 -0.0589
-1.0004 0.0001 0.0009 -0.0756 -0.0278 0.017
1.0004 -0.0001 -0.0009 0.0756 0.0278 -0.017
1.0004 -0.0018 0.9993 0.0594 0.0253 -0.0928
-1.0002 0.9995 1.0012 -0.0719 -0.0859 -0.0612
-1.0001 1.0012 0.001 -0.0557 -0.0834 0.0147
1.0001 -1.0012 -0.001 0.0557 0.0834 -0.0147
-1.0001 1.0029 -0.9992 -0.0394 -0.0809 0.0905
1.0001 -1.0029 0.9992 0.0394 0.0809 -0.0905
